data_4511172
loop_
_publ_author_name
'Lin, Bi-Zhou'
'He, Li-Wen'
'Xu, Bai-Huan'
'Li, Xiao-Li'
'Li, Zhen'
'Liu, Pei-De'

_publ_section_title
;
 Two Polyoxophosphotungstates Formed by Wells&#x2212;Dawson Cores Linked
 through W&#x2212;O&#x2212;W Linkages
;
_journal_issue 1
_journal_name_full 'Crystal Growth &amp; Design'
_journal_page_first 273
_journal_paper_doi 10.1021/cg8004486
_journal_volume 9
_journal_year 2009
_chemical_formula_moiety
;
[Hen][Cu(en)2(H2O)]2[Cu(en)2(H2O)2]0.5[{Cu(en)2}
{Cu(en)2(H2O)P2W18O61}2],en,16.35H2O
;
_chemical_formula_sum 'C26 H147.7 Cu5.5 N26 O143.35 P4 W36'
_chemical_formula_weight 10210.62
_chemical_name_systematic
; 
 ? 
;
_space_group_IT_number 2
_symmetry_cell_setting triclinic
_symmetry_space_group_name_Hall '-P 1'
_symmetry_space_group_name_H-M 'P -1'
_atom_sites_solution_hydrogens geom
_atom_sites_solution_primary direct
_atom_sites_solution_secondary difmap
_audit_creation_method SHELXL-97
_cell_angle_alpha 72.139(2)
_cell_angle_beta 79.695(2)
_cell_angle_gamma 84.270(2)
_cell_formula_units_Z 2
_cell_length_a 13.0990(5)
_cell_length_b 21.4937(8)
_cell_length_c 30.6223(11)
_cell_measurement_reflns_used 7133
_cell_measurement_temperature 291(2)
_cell_measurement_theta_max 22.21
_cell_measurement_theta_min 2.62
_cell_volume 8064.4(5)
_computing_cell_refinement 'Bruker SMART'
_computing_data_collection 'Bruker SMART'
_computing_data_reduction 'Bruker SAINT'
_computing_molecular_graphics 'Bruker SHELXTL'
_computing_publication_material 'Bruker SHELXTL'
_computing_structure_refinement 'Bruker SHELXTL'
_computing_structure_solution 'Bruker SHELXTL'
_diffrn_ambient_temperature 291(2)
_diffrn_measured_fraction_theta_full 0.995
_diffrn_measured_fraction_theta_max 0.995
_diffrn_measurement_device_type 'CCD area detector'
_diffrn_measurement_method 'phi and omega scans'
_diffrn_radiation_monochromator graphite
_diffrn_radiation_source 'fine-focus sealed tube'
_diffrn_radiation_type MoK\a
_diffrn_radiation_wavelength 0.71073
_diffrn_reflns_av_R_equivalents 0.0315
_diffrn_reflns_av_sigmaI/netI 0.0571
_diffrn_reflns_limit_h_max 16
_diffrn_reflns_limit_h_min -16
_diffrn_reflns_limit_k_max 26
_diffrn_reflns_limit_k_min -26
_diffrn_reflns_limit_l_max 38
_diffrn_reflns_limit_l_min -38
_diffrn_reflns_number 66538
_diffrn_reflns_theta_full 26.50
_diffrn_reflns_theta_max 26.50
_diffrn_reflns_theta_min 0.71
_exptl_absorpt_coefficient_mu 26.420
_exptl_absorpt_correction_T_max 0.4546
_exptl_absorpt_correction_T_min 0.1233
_exptl_absorpt_correction_type multi-scan
_exptl_absorpt_process_details SADABS
_exptl_crystal_colour purple
_exptl_crystal_density_diffrn 4.205
_exptl_crystal_density_method 'not measured'
_exptl_crystal_description block
_exptl_crystal_F_000 9032
_exptl_crystal_size_max 0.15
_exptl_crystal_size_mid 0.07
_exptl_crystal_size_min 0.03
_refine_diff_density_max 1.919
_refine_diff_density_min -1.704
_refine_diff_density_rms 0.326
_refine_ls_extinction_method none
_refine_ls_goodness_of_fit_ref 1.051
_refine_ls_hydrogen_treatment constr
_refine_ls_matrix_type full
_refine_ls_number_parameters 2175
_refine_ls_number_reflns 33269
_refine_ls_number_restraints 12
_refine_ls_restrained_S_all 1.064
_refine_ls_R_factor_all 0.0617
_refine_ls_R_factor_gt 0.0362
_refine_ls_shift/su_max 0.034
_refine_ls_shift/su_mean 0.001
_refine_ls_structure_factor_coef Fsqd
_refine_ls_weighting_details 'calc w=1/[\s^2^(Fo^2^)+(0.0391P)^2^+5.0610P] where P=(Fo^2^+2Fc^2^)/3'
_refine_ls_weighting_scheme calc
_refine_ls_wR_factor_gt 0.0888
_refine_ls_wR_factor_ref 0.0935
_reflns_number_gt 22957
_reflns_number_total 33269
_reflns_threshold_expression I>2\s(I)
_cod_data_source_file cg8004486_si_002.cif
_cod_data_source_block (I)
_cod_depositor_comments
;
The following automatic conversions were performed:

'_symmetry_cell_setting' value 'Triclinic' changed to 'triclinic'
according to
/usr/data/users/saulius/automatic-downloads/retrospective/ACS/lib/dictionaries/cif_core.dic
dictionary named 'cif_core.dic' version 2.4.2 from
2011-04-26.

'_exptl_absorpt_correction_type' value 'Multi-Scan'
changed to 'multi-scan' according to
/usr/data/users/saulius/automatic-downloads/retrospective/ACS/lib/dictionaries/cif_core.dic
dictionary named 'cif_core.dic' version 2.4.2 from 2011-04-26.

Automatic conversion script
Id: cif_fix_values 2281 2013-09-26 08:29:07Z andrius 
;
_cod_original_sg_symbol_H-M 'P-1   '
_cod_original_formula_sum 'C26 H147.70 Cu5.50 N26 O143.35 P4 W36'
_cod_database_code 4511172

loop_
_symmetry_equiv_pos_as_xyz
'x, y, z'
'-x, -y, -z'

loop_
_atom_site_label
_atom_site_type_symbol
_atom_site_fract_x
_atom_site_fract_y
_atom_site_fract_z
_atom_site_U_iso_or_equiv
_atom_site_adp_type
_atom_site_occupancy
_atom_site_symmetry_multiplicity
_atom_site_calc_flag
_atom_site_refinement_flags
W1 W 0.57341(3) 0.67655(2) 0.064985(15) 0.02349(12) Uani 1 1 d .
W2 W 0.44331(4) 0.82470(2) 0.056756(15) 0.02438(13) Uani 1 1 d .
W3 W 0.69719(4) 0.80702(2) 0.066084(15) 0.02486(13) Uani 1 1 d .
W4 W 0.64818(4) 0.57505(3) 0.176707(18) 0.03797(16) Uani 1 1 d .
W5 W 0.37733(3) 0.59973(2) 0.163323(14) 0.01974(11) Uani 1 1 d .
W6 W 0.24908(3) 0.74619(2) 0.158499(14) 0.01983(12) Uani 1 1 d .
W7 W 0.39218(3) 0.88328(2) 0.160985(14) 0.01862(12) Uani 1 1 d .
W8 W 0.64616(3) 0.86126(2) 0.172008(15) 0.02048(12) Uani 1 1 d .
W9 W 0.77883(3) 0.70036(2) 0.175688(15) 0.02047(12) Uani 1 1 d .
W10 W 0.58462(4) 0.52928(2) 0.301956(17) 0.03262(14) Uani 1 1 d .
W11 W 0.30902(3) 0.549941(19) 0.293060(14) 0.01515(11) Uani 1 1 d .
W12 W 0.18203(3) 0.696428(19) 0.288714(14) 0.01573(11) Uani 1 1 d .
W13 W 0.32540(3) 0.834344(19) 0.291165(14) 0.01497(11) Uani 1 1 d .
W14 W 0.57858(3) 0.811620(19) 0.301504(14) 0.01653(11) Uani 1 1 d .
W15 W 0.71159(3) 0.64989(2) 0.306571(14) 0.01770(11) Uani 1 1 d .
W16 W 0.39210(3) 0.54612(2) 0.401681(14) 0.01707(11) Uani 1 1 d .
W17 W 0.26644(3) 0.69515(2) 0.398313(14) 0.01899(12) Uani 1 1 d .
W18 W 0.52134(3) 0.67213(2) 0.407453(14) 0.01882(11) Uani 1 1 d .
W19 W 0.97298(3) 0.19539(2) 0.092230(15) 0.02440(13) Uani 1 1 d .
W20 W 0.84361(3) 0.34449(2) 0.083775(15) 0.02172(12) Uani 1 1 d .
W21 W 1.10166(3) 0.32400(2) 0.091818(15) 0.02415(13) Uani 1 1 d .
W22 W 1.05637(3) 0.10195(2) 0.204849(15) 0.02083(12) Uani 1 1 d .
W23 W 0.77887(3) 0.11947(2) 0.194771(14) 0.01945(11) Uani 1 1 d .
W24 W 0.65295(3) 0.26806(2) 0.184015(14) 0.01827(11) Uani 1 1 d .
W25 W 0.78536(5) 0.40707(3) 0.18536(2) 0.04744(18) Uani 1 1 d .
W26 W 1.03565(3) 0.39159(2) 0.191764(15) 0.02011(12) Uani 1 1 d .
W27 W 1.17855(3) 0.23188(2) 0.205275(15) 0.02168(12) Uani 1 1 d .
W28 W 0.98377(3) 0.05655(2) 0.334717(15) 0.01972(12) Uani 1 1 d .
W29 W 0.70561(3) 0.078241(19) 0.324146(14) 0.01755(11) Uani 1 1 d .
W30 W 0.58113(3) 0.226036(19) 0.313189(14) 0.01608(11) Uani 1 1 d .
W31 W 0.72449(4) 0.36422(2) 0.311008(17) 0.03403(15) Uani 1 1 d .
W32 W 0.97047(3) 0.34545(2) 0.322174(14) 0.01803(11) Uani 1 1 d .
W33 W 1.11038(3) 0.18424(2) 0.334629(15) 0.01995(12) Uani 1 1 d .
W34 W 0.78982(4) 0.08216(2) 0.432698(15) 0.02438(13) Uani 1 1 d .
W35 W 0.66342(3) 0.23147(2) 0.420316(14) 0.01945(12) Uani 1 1 d .
W36 W 0.91836(3) 0.21101(2) 0.432487(15) 0.02242(12) Uani 1 1 d .
Cu1 Cu 0.35681(10) 0.35830(6) 0.31523(4) 0.0263(4) Uani 1 1 d .
Cu2 Cu -0.04753(11) 0.83425(7) 0.29470(5) 0.0326(4) Uani 1 1 d .
Cu3 Cu 1.40157(11) 0.10960(7) 0.17077(5) 0.0358(4) Uani 1 1 d .
Cu4 Cu 0.84194(10) 0.47528(6) 0.42581(5) 0.0278(4) Uani 1 1 d .
Cu5 Cu 0.59420(11) 0.10214(7) 0.55679(5) 0.0336(4) Uani 1 1 d .
Cu6 Cu 0.5000 0.5000 0.0000 0.0382(6) Uani 1 2 d S
P1 P 0.51822(18) 0.73054(11) 0.16418(8) 0.0092(6) Uani 1 1 d .
P2 P 0.44694(18) 0.67868(11) 0.30092(8) 0.0083(6) Uani 1 1 d .
P3 P 0.91946(18) 0.25405(12) 0.19020(8) 0.0101(6) Uani 1 1 d .
P4 P 0.84634(18) 0.20784(11) 0.32704(8) 0.0100(6) Uani 1 1 d .
O1 O 0.5907(6) 0.6362(3) 0.0241(2) 0.031(2) Uani 1 1 d .
O2 O 0.6417(6) 0.6252(3) 0.1077(2) 0.031(2) Uani 1 1 d .
O3 O 0.4441(5) 0.6448(3) 0.1016(2) 0.022(2) Uani 1 1 d .
O4 O 0.6831(5) 0.7371(3) 0.0415(2) 0.029(2) Uani 1 1 d .
O5 O 0.4821(5) 0.7521(3) 0.0344(2) 0.030(2) Uani 1 1 d .
O6 O 0.5484(5) 0.7525(3) 0.1084(2) 0.0178(19) Uani 1 1 d .
O7 O 0.3818(6) 0.8764(4) 0.0130(2) 0.035(2) Uani 1 1 d .
O8 O 0.3314(5) 0.7789(3) 0.0977(2) 0.021(2) Uani 1 1 d .
O9 O 0.4317(5) 0.8759(3) 0.0999(2) 0.027(2) Uani 1 1 d .
O10 O 0.5856(6) 0.8529(3) 0.0362(3) 0.034(2) Uani 1 1 d .
O11 O 0.7999(6) 0.8460(4) 0.0273(3) 0.042(3) Uani 1 1 d .
O12 O 0.6667(5) 0.8559(3) 0.1086(2) 0.023(2) Uani 1 1 d .
O13 O 0.7635(5) 0.7430(3) 0.1122(2) 0.0201(19) Uani 1 1 d .
O14 O 0.6426(5) 0.5467(3) 0.2398(2) 0.0217(14) Uani 1 1 d .
O15 O 0.5010(5) 0.5653(3) 0.1799(2) 0.020(2) Uani 1 1 d .
O16 O 0.7769(5) 0.6174(3) 0.1697(2) 0.022(2) Uani 1 1 d .
O17 O 0.7038(6) 0.4933(4) 0.1640(3) 0.045(3) Uani 1 1 d .
O18 O 0.6026(5) 0.6827(3) 0.1845(2) 0.022(2) Uani 1 1 d .
O19 O 0.3291(5) 0.5391(3) 0.1498(2) 0.031(2) Uani 1 1 d .
O20 O 0.3152(5) 0.5804(3) 0.2277(2) 0.027(2) Uani 1 1 d .
O21 O 0.2584(5) 0.6619(3) 0.1494(2) 0.0188(19) Uani 1 1 d .
O22 O 0.4123(5) 0.6991(3) 0.1765(2) 0.024(2) Uani 1 1 d .
O23 O 0.1299(6) 0.7736(3) 0.1427(2) 0.031(2) Uani 1 1 d .
O24 O 0.2071(5) 0.7087(3) 0.2233(2) 0.020(2) Uani 1 1 d .
O25 O 0.2956(5) 0.8212(3) 0.1703(2) 0.024(2) Uani 1 1 d .
O26 O 0.3195(6) 0.9540(3) 0.1467(2) 0.031(2) Uani 1 1 d .
O27 O 0.3727(5) 0.8686(3) 0.2279(2) 0.0186(19) Uani 1 1 d .
O28 O 0.5226(5) 0.9182(3) 0.1576(2) 0.027(2) Uani 1 1 d .
O29 O 0.5096(5) 0.7919(3) 0.1787(2) 0.023(2) Uani 1 1 d .
O30 O 0.7356(6) 0.9175(3) 0.1639(2) 0.033(2) Uani 1 1 d .
O31 O 0.7248(5) 0.7836(3) 0.1859(2) 0.025(2) Uani 1 1 d .
O32 O 0.5991(5) 0.8486(3) 0.2366(2) 0.021(2) Uani 1 1 d .
O33 O 0.9103(5) 0.7082(3) 0.1723(2) 0.025(2) Uani 1 1 d .
O34 O 0.7559(5) 0.6643(3) 0.2424(2) 0.021(2) Uani 1 1 d .
O35 O 0.6250(6) 0.4360(4) 0.3207(2) 0.033(2) Uani 1 1 d .
O36 O 0.4467(5) 0.5268(3) 0.2873(2) 0.0162(19) Uani 1 1 d .
O37 O 0.7032(5) 0.5631(3) 0.3174(2) 0.021(2) Uani 1 1 d .
O38 O 0.5062(5) 0.5243(3) 0.3673(2) 0.022(2) Uani 1 1 d .
O39 O 0.5480(5) 0.6436(3) 0.2903(2) 0.0207(19) Uani 1 1 d .
O40 O 0.2565(5) 0.4759(3) 0.3042(2) 0.025(2) Uani 1 1 d .
O41 O 0.1840(5) 0.6057(3) 0.2983(2) 0.0194(19) Uani 1 1 d .
O42 O 0.3092(4) 0.5451(3) 0.3576(2) 0.0122(18) Uani 1 1 d .
O43 O 0.3585(5) 0.6576(3) 0.2828(2) 0.0136(18) Uani 1 1 d .
O44 O 0.0508(5) 0.7170(3) 0.2944(2) 0.028(2) Uani 1 1 d .
O45 O 0.2392(5) 0.7806(3) 0.2769(2) 0.0159(18) Uani 1 1 d .
O46 O 0.1975(5) 0.6830(3) 0.3520(2) 0.021(2) Uani 1 1 d .
O47 O 0.2406(5) 0.8969(3) 0.2986(2) 0.025(2) Uani 1 1 d .
O48 O 0.4441(5) 0.8624(3) 0.3057(2) 0.0174(19) Uani 1 1 d .
O49 O 0.2975(5) 0.7791(3) 0.3541(2) 0.024(2) Uani 1 1 d .
O50 O 0.4556(5) 0.7522(3) 0.2862(2) 0.0187(19) Uani 1 1 d .
O51 O 0.6562(5) 0.8608(3) 0.3145(2) 0.026(2) Uani 1 1 d .
O52 O 0.6720(5) 0.7430(3) 0.2924(2) 0.0191(19) Uani 1 1 d .
O53 O 0.5377(5) 0.7573(3) 0.3644(2) 0.0187(19) Uani 1 1 d .
O54 O 0.8325(5) 0.6520(3) 0.3229(2) 0.0132(18) Uani 1 1 d .
O55 O 0.6332(5) 0.6455(3) 0.3675(2) 0.0195(19) Uani 1 1 d .
O56 O 0.3616(5) 0.4744(3) 0.4446(2) 0.024(2) Uani 1 1 d .
O57 O 0.4752(5) 0.5848(3) 0.4322(2) 0.0172(19) Uani 1 1 d .
O58 O 0.2757(5) 0.6029(3) 0.4253(2) 0.021(2) Uani 1 1 d .
O59 O 0.4170(5) 0.6577(3) 0.3566(2) 0.020(2) Uani 1 1 d .
O60 O 0.1646(5) 0.7162(3) 0.4364(2) 0.025(2) Uani 1 1 d .
O61 O 0.3800(6) 0.7038(3) 0.4267(2) 0.032(2) Uani 1 1 d .
O62 O 0.5811(6) 0.6791(4) 0.4501(3) 0.037(2) Uani 1 1 d .
O63 O 0.9995(6) 0.1477(4) 0.0550(2) 0.032(2) Uani 1 1 d .
O64 O 0.8892(5) 0.2657(3) 0.0606(2) 0.028(2) Uani 1 1 d .
O65 O 0.8532(5) 0.1587(3) 0.1328(2) 0.021(2) Uani 1 1 d .
O66 O 1.0474(5) 0.1455(3) 0.1415(2) 0.027(2) Uani 1 1 d .
O67 O 1.0907(6) 0.2510(4) 0.0696(3) 0.039(3) Uani 1 1 d .
O68 O 0.9479(5) 0.2728(3) 0.1363(2) 0.0181(19) Uani 1 1 d .
O69 O 0.7915(6) 0.3898(4) 0.0363(2) 0.036(2) Uani 1 1 d .
O70 O 0.8249(5) 0.3962(3) 0.1214(2) 0.026(2) Uani 1 1 d .
O71 O 0.7361(5) 0.2924(3) 0.1218(2) 0.022(2) Uani 1 1 d .
O72 O 0.9878(5) 0.3668(4) 0.0611(2) 0.030(2) Uani 1 1 d .
O73 O 1.2064(6) 0.3634(4) 0.0520(3) 0.038(3) Uani 1 1 d .
O74 O 1.1677(5) 0.2659(3) 0.1406(2) 0.0190(19) Uani 1 1 d .
O75 O 1.0718(5) 0.3799(3) 0.1317(2) 0.025(2) Uani 1 1 d .
O76 O 1.1109(5) 0.0285(3) 0.1972(2) 0.029(2) Uani 1 1 d .
O77 O 0.9113(5) 0.0905(3) 0.2122(2) 0.022(2) Uani 1 1 d .
O78 O 1.1822(5) 0.1457(3) 0.1973(2) 0.021(2) Uani 1 1 d .
O79 O 1.0408(5) 0.0794(3) 0.2718(3) 0.032(2) Uani 1 1 d .
O80 O 1.0044(5) 0.2087(3) 0.2102(2) 0.022(2) Uani 1 1 d .
O81 O 0.7385(5) 0.0521(3) 0.1855(2) 0.023(2) Uani 1 1 d .
O82 O 0.7228(5) 0.1036(3) 0.2575(2) 0.026(2) Uani 1 1 d .
O83 O 0.6654(5) 0.1786(3) 0.1786(2) 0.0150(18) Uani 1 1 d .
O84 O 0.8177(5) 0.2215(3) 0.2042(2) 0.0182(19) Uani 1 1 d .
O85 O 0.5334(5) 0.2879(3) 0.1675(2) 0.024(2) Uani 1 1 d .
O86 O 0.6867(5) 0.3439(3) 0.1923(2) 0.024(2) Uani 1 1 d .
O87 O 0.6095(5) 0.2314(3) 0.2491(2) 0.021(2) Uani 1 1 d .
O88 O 0.7619(5) 0.3996(3) 0.2473(2) 0.022(2) Uani 1 1 d .
O89 O 0.9184(5) 0.4469(3) 0.1778(2) 0.023(2) Uani 1 1 d .
O90 O 0.9119(5) 0.3190(3) 0.2029(2) 0.020(2) Uani 1 1 d .
O91 O 1.1248(5) 0.4498(3) 0.1821(2) 0.029(2) Uani 1 1 d .
O92 O 0.9915(5) 0.3804(3) 0.2560(2) 0.023(2) Uani 1 1 d .
O93 O 1.1226(5) 0.3114(3) 0.2109(2) 0.021(2) Uani 1 1 d .
O94 O 1.3101(6) 0.2408(4) 0.1985(3) 0.032(2) Uani 1 1 d .
O95 O 1.1536(5) 0.1947(3) 0.2697(2) 0.022(2) Uani 1 1 d .
O96 O 1.0206(6) -0.0247(4) 0.3505(3) 0.035(2) Uani 1 1 d .
O97 O 0.8506(5) 0.0547(3) 0.3189(2) 0.0192(19) Uani 1 1 d .
O98 O 1.0968(5) 0.0937(3) 0.3466(2) 0.0196(19) Uani 1 1 d .
O99 O 0.9091(5) 0.0590(3) 0.3934(2) 0.021(2) Uani 1 1 d .
O100 O 0.9467(5) 0.1707(3) 0.3181(2) 0.020(2) Uani 1 1 d .
O101 O 0.6562(5) 0.0028(3) 0.3345(2) 0.021(2) Uani 1 1 d .
O102 O 0.5804(5) 0.1321(3) 0.3264(2) 0.022(2) Uani 1 1 d .
O103 O 0.7153(5) 0.0741(3) 0.3871(2) 0.0175(18) Uani 1 1 d .
O104 O 0.7590(5) 0.1874(3) 0.3088(2) 0.0155(18) Uani 1 1 d .
O105 O 0.4484(5) 0.2453(3) 0.3185(2) 0.025(2) Uani 1 1 d .
O106 O 0.6328(5) 0.3066(3) 0.3011(2) 0.0181(19) Uani 1 1 d .
O107 O 0.5937(5) 0.2102(3) 0.3793(2) 0.0186(19) Uani 1 1 d .
O108 O 0.8454(5) 0.3950(3) 0.3255(2) 0.023(2) Uani 1 1 d .
O109 O 0.6941(5) 0.3105(3) 0.3778(2) 0.0204(19) Uani 1 1 d .
O110 O 0.8574(5) 0.2814(3) 0.3079(2) 0.0168(19) Uani 1 1 d .
O111 O 1.0517(5) 0.3948(3) 0.3329(2) 0.022(2) Uani 1 1 d .
O112 O 1.0687(5) 0.2750(3) 0.3168(2) 0.0201(19) Uani 1 1 d .
O113 O 0.9318(5) 0.2933(3) 0.3862(2) 0.024(2) Uani 1 1 d .
O114 O 1.2292(6) 0.1870(3) 0.3499(3) 0.034(2) Uani 1 1 d .
O115 O 1.0317(5) 0.1810(3) 0.3938(2) 0.028(2) Uani 1 1 d .
O116 O 0.7694(5) 0.0085(3) 0.4750(2) 0.0217(14) Uani 1 1 d .
O117 O 0.6787(5) 0.1373(3) 0.4520(2) 0.028(2) Uani 1 1 d .
O118 O 0.8813(5) 0.1225(3) 0.4582(2) 0.027(2) Uani 1 1 d .
O119 O 0.8143(5) 0.1895(3) 0.3820(2) 0.0182(19) Uani 1 1 d .
O120 O 0.5623(6) 0.2504(4) 0.4583(2) 0.033(2) Uani 1 1 d .
O121 O 0.7787(5) 0.2349(3) 0.4518(2) 0.024(2) Uani 1 1 d .
O122 O 0.9775(5) 0.2207(3) 0.4761(2) 0.025(2) Uani 1 1 d .
O1W O -0.1532(6) 0.9308(3) 0.2927(3) 0.042(3) Uani 1 1 d .
H27A H -0.2121 0.9137 0.3003 0.080 Uiso 1 1 d R
H27B H -0.1594 0.9653 0.3011 0.080 Uiso 1 1 d R
O2W O 1.5559(6) 0.0498(4) 0.1494(3) 0.054(3) Uani 1 1 d .
H28A H 1.5437 0.0101 0.1539 0.080 Uiso 1 1 d R
H28B H 1.6155 0.0506 0.1565 0.080 Uiso 1 1 d R
O3W O 0.8726(6) 0.4505(4) 0.5021(3) 0.047(3) Uani 1 1 d .
H29A H 0.8365 0.4396 0.5290 0.080 Uiso 1 1 d R
H29B H 0.9312 0.4296 0.5039 0.080 Uiso 1 1 d R
O4W O 0.5331(6) 0.0585(3) 0.6395(2) 0.034(2) Uani 1 1 d .
H30A H 0.5428 0.0753 0.6602 0.080 Uiso 1 1 d R
H30B H 0.4769 0.0385 0.6492 0.080 Uiso 1 1 d R
O5W O 0.6175(7) 0.4208(4) -0.0373(3) 0.057(2) Uani 1 1 d .
H31A H 0.5930 0.4030 -0.0542 0.080 Uiso 1 1 d R
H31B H 0.6693 0.4421 -0.0538 0.080 Uiso 1 1 d R
O6W O 0.2278(6) 0.3803(4) 0.5139(3) 0.049(3) Uani 1 1 d .
H32A H 0.2776 0.3580 0.5267 0.080 Uiso 1 1 d R
H32B H 0.2513 0.4098 0.4894 0.080 Uiso 1 1 d R
O7W O 0.4722(7) 0.0851(5) 0.4360(3) 0.069(4) Uani 1 1 d .
H33A H 0.4187 0.0976 0.4520 0.080 Uiso 1 1 d R
H33B H 0.4687 0.1008 0.4072 0.080 Uiso 1 1 d R
O8W O 0.0346(8) 0.3434(6) 0.4988(4) 0.090(5) Uani 1 1 d .
H34A H 0.0030 0.3079 0.5084 0.080 Uiso 1 1 d R
H34B H 0.0726 0.3449 0.5181 0.080 Uiso 1 1 d R
O9W O 0.0000 0.0000 0.0000 0.129(9) Uani 1 2 d S
H35A H 0.0217 0.0372 -0.0166 0.080 Uiso 0.50 1 d PR
H35B H -0.0163 0.0014 0.0278 0.080 Uiso 0.50 1 d PR
O10W O 0.6742(9) 0.1940(6) 0.0718(4) 0.110(6) Uani 1 1 d .
H36A H 0.7226 0.1841 0.0882 0.080 Uiso 1 1 d R
H36B H 0.7019 0.2125 0.0440 0.080 Uiso 1 1 d R
O11W O 0.2202(8) 0.4905(5) 0.0885(4) 0.092(4) Uani 1 1 d .
H37A H 0.2445 0.4968 0.1106 0.080 Uiso 1 1 d R
H37B H 0.1752 0.4615 0.0991 0.080 Uiso 1 1 d R
O12W O 0.9395(13) 0.5299(7) 0.0615(5) 0.165(8) Uani 1 1 d .
H38A H 0.9485 0.4831 0.0704 0.080 Uiso 1 1 d R
H38B H 0.9516 0.5430 0.0835 0.080 Uiso 1 1 d R
O13W O 0.2693(9) 0.1474(6) 0.4429(4) 0.115(5) Uani 1 1 d .
H39A H 0.2671 0.1790 0.4543 0.080 Uiso 1 1 d R
H39B H 0.2566 0.1613 0.4152 0.080 Uiso 1 1 d R
O14W O 0.9648(9) 0.8877(7) 0.0591(4) 0.121(6) Uani 1 1 d .
H40A H 0.9944 0.8500 0.0684 0.080 Uiso 1 1 d R
H40B H 0.8914 0.8845 0.0697 0.080 Uiso 1 1 d R
O15W O 0.9852(5) 0.5752(3) 0.1419(2) 0.017(2) Uani 1 1 d .
H41A H 0.9350 0.5522 0.1582 0.080 Uiso 1 1 d R
H41B H 0.9721 0.6139 0.1437 0.080 Uiso 1 1 d R
O16W O 0.1405(9) 0.1274(6) 0.5168(4) 0.115(6) Uani 1 1 d .
H42A H 0.1075 0.1591 0.5000 0.080 Uiso 1 1 d R
H42B H 0.1941 0.1458 0.5179 0.080 Uiso 1 1 d R
O17W O 0.7466(12) 0.0638(8) 0.0671(5) 0.176(8) Uani 1 1 d .
H43A H 0.7227 0.0827 0.0420 0.080 Uiso 1 1 d R
H43B H 0.6956 0.0604 0.0891 0.080 Uiso 1 1 d R
O18W O 0.8940(10) 1.0017(7) 0.1015(5) 0.149(6) Uani 1 1 d .
H44A H 0.8475 0.9770 0.1195 0.080 Uiso 1 1 d R
H44B H 0.9460 1.0095 0.1117 0.080 Uiso 1 1 d R
O19W O 0.1608(11) 0.0051(8) 0.0725(6) 0.191(9) Uani 1 1 d .
H45A H 0.1238 0.0032 0.0528 0.080 Uiso 1 1 d R
H45B H 0.2245 0.0099 0.0609 0.080 Uiso 1 1 d R
O20W O 0.5423(12) -0.0031(6) 0.0559(5) 0.138(7) Uani 1 1 d .
H46A H 0.5728 0.0327 0.0435 0.080 Uiso 1 1 d R
H46B H 0.5244 -0.0073 0.0847 0.080 Uiso 1 1 d R
O21W O 0.3436(13) 0.0256(7) 0.0320(6) 0.180(9) Uani 1 1 d .
H47A H 0.3984 0.0008 0.0317 0.080 Uiso 1 1 d R
H47B H 0.3541 0.0625 0.0117 0.080 Uiso 1 1 d R
O22W O 0.0907(14) 0.0819(9) 0.4828(6) 0.168(9) Uani 0.85(2) 1 d P
H48A H 0.0636 0.0706 0.4633 0.080 Uiso 0.85(2) 1 d PR
H48B H 0.1340 0.0539 0.4964 0.080 Uiso 0.85(2) 1 d PR
N1 N 0.2888(7) 0.3467(5) 0.2653(3) 0.043(3) Uani 1 1 d .
H1C H 0.2937 0.3041 0.2667 0.051 Uiso 1 1 calc R
H1D H 0.2209 0.3586 0.2702 0.051 Uiso 1 1 calc R
N2 N 0.4665(8) 0.4005(5) 0.2627(4) 0.057(2) Uani 1 1 d .
H2C H 0.4743 0.4414 0.2631 0.068 Uiso 1 1 calc R
H2D H 0.5275 0.3777 0.2662 0.068 Uiso 1 1 calc R
N3 N 0.4251(7) 0.3709(5) 0.3657(3) 0.042(3) Uani 1 1 d .
H3C H 0.4931 0.3590 0.3611 0.050 Uiso 1 1 calc R
H3D H 0.4197 0.4135 0.3643 0.050 Uiso 1 1 calc R
N4 N 0.2471(7) 0.3191(5) 0.3677(3) 0.039(3) Uani 1 1 d .
H4C H 0.1851 0.3385 0.3616 0.047 Uiso 1 1 calc R
H4D H 0.2447 0.2763 0.3706 0.047 Uiso 1 1 calc R
N5 N 0.0596(7) 0.8814(5) 0.2405(3) 0.041(3) Uani 1 1 d .
H5C H 0.0739 0.9195 0.2441 0.049 Uiso 1 1 calc R
H5D H 0.1188 0.8565 0.2393 0.049 Uiso 1 1 calc R
N6 N -0.1182(7) 0.8274(5) 0.2427(3) 0.043(3) Uani 1 1 d .
H6C H -0.1425 0.7872 0.2502 0.052 Uiso 1 1 calc R
H6D H -0.1726 0.8567 0.2392 0.052 Uiso 1 1 calc R
N7 N -0.1480(7) 0.7765(5) 0.3478(3) 0.040(3) Uani 1 1 d .
H7C H -0.2120 0.7962 0.3478 0.048 Uiso 1 1 calc R
H7D H -0.1510 0.7381 0.3423 0.048 Uiso 1 1 calc R
N8 N 0.0250(7) 0.8383(5) 0.3467(3) 0.043(3) Uani 1 1 d .
H8C H 0.0850 0.8139 0.3466 0.052 Uiso 1 1 calc R
H8D H 0.0399 0.8799 0.3426 0.052 Uiso 1 1 calc R
N9 N 1.4450(8) 0.1943(5) 0.1253(3) 0.046(3) Uani 1 1 d .
H9C H 1.4268 0.2265 0.1387 0.055 Uiso 1 1 calc R
H9D H 1.5146 0.1928 0.1177 0.055 Uiso 1 1 calc R
N10 N 1.3269(8) 0.1008(5) 0.1210(3) 0.042(3) Uani 1 1 d .
H10C H 1.3421 0.0605 0.1178 0.051 Uiso 1 1 calc R
H10D H 1.2581 0.1040 0.1307 0.051 Uiso 1 1 calc R
N11 N 1.4577(8) 0.1278(5) 0.2225(3) 0.041(3) Uani 1 1 d .
H11C H 1.5261 0.1346 0.2144 0.049 Uiso 1 1 calc R
H11D H 1.4248 0.1635 0.2288 0.049 Uiso 1 1 calc R
N12 N 1.3463(7) 0.0294(4) 0.2199(3) 0.037(3) Uani 1 1 d .
H12C H 1.2819 0.0231 0.2162 0.045 Uiso 1 1 calc R
H12D H 1.3872 -0.0060 0.2175 0.045 Uiso 1 1 calc R
N13 N 0.9901(8) 0.4503(5) 0.4112(4) 0.051(4) Uani 1 1 d .
H13C H 1.0061 0.4146 0.4340 0.061 Uiso 1 1 calc R
H13D H 1.0001 0.4393 0.3847 0.061 Uiso 1 1 calc R
N14 N 0.8926(7) 0.5659(5) 0.4121(4) 0.047(3) Uani 1 1 d .
H14C H 0.8619 0.5940 0.3893 0.056 Uiso 1 1 calc R
H14D H 0.8763 0.5795 0.4377 0.056 Uiso 1 1 calc R
N15 N 0.6977(8) 0.5052(5) 0.4365(4) 0.060(4) Uani 1 1 d .
H15C H 0.6919 0.5323 0.4543 0.073 Uiso 1 1 calc R
H15D H 0.6787 0.5285 0.4091 0.073 Uiso 1 1 calc R
N16 N 0.7845(7) 0.3883(5) 0.4334(3) 0.041(3) Uani 1 1 d .
H16C H 0.7997 0.3778 0.4067 0.049 Uiso 1 1 calc R
H16D H 0.8117 0.3566 0.4557 0.049 Uiso 1 1 calc R
N17 N 0.4878(7) 0.1739(4) 0.5526(3) 0.035(3) Uani 1 1 d .
H17C H 0.4700 0.1809 0.5805 0.042 Uiso 1 1 calc R
H17D H 0.5144 0.2107 0.5323 0.042 Uiso 1 1 calc R
N18 N 0.4890(7) 0.0594(5) 0.5407(3) 0.048(3) Uani 1 1 d .
H18C H 0.5018 0.0628 0.5102 0.057 Uiso 1 1 calc R
H18D H 0.4890 0.0166 0.5569 0.057 Uiso 1 1 calc R
N19 N 0.6975(8) 0.0250(5) 0.5704(3) 0.046(3) Uani 1 1 d .
H19C H 0.6665 -0.0084 0.5929 0.055 Uiso 1 1 calc R
H19D H 0.7171 0.0120 0.5447 0.055 Uiso 1 1 calc R
N20 N 0.7044(7) 0.1542(5) 0.5618(3) 0.040(3) Uani 1 1 d .
H20C H 0.7247 0.1831 0.5340 0.048 Uiso 1 1 calc R
H20D H 0.6795 0.1768 0.5822 0.048 Uiso 1 1 calc R
N21 N 0.4250(8) 0.4255(5) 0.0467(4) 0.052(4) Uani 1 1 d .
H21C H 0.3630 0.4397 0.0592 0.063 Uiso 1 1 calc R
H21D H 0.4145 0.3953 0.0333 0.063 Uiso 1 1 calc R
N22 N 0.5930(9) 0.4865(6) 0.0484(4) 0.066(4) Uani 1 1 d .
H22C H 0.6549 0.4682 0.0395 0.079 Uiso 1 1 calc R
H22D H 0.6036 0.5251 0.0522 0.079 Uiso 1 1 calc R
N23 N 0.2895(4) 0.7081(6) 0.0197(4) 0.074(5) Uani 1 1 d .
H23C H 0.3174 0.6680 0.0217 0.089 Uiso 1 1 d RD
H23D H 0.3252 0.7279 0.0333 0.089 Uiso 1 1 d R
N24 N 0.0159(4) 0.7705(8) 0.0576(5) 0.128(8) Uani 1 1 d .
H24C H -0.0116 0.7509 0.0406 0.154 Uiso 1 1 d R
H24D H 0.0081 0.7460 0.0871 0.154 Uiso 1 1 d RD
N25 N 0.8741(8) 0.5226(5) 0.2470(4) 0.049(3) Uani 1 1 d .
H25C H 0.8336 0.4938 0.2687 0.059 Uiso 1 1 d R
H25D H 0.8367 0.5592 0.2360 0.059 Uiso 1 1 d R
H25E H 0.9013 0.5057 0.2237 0.059 Uiso 1 1 d R
N26 N 1.0644(8) 0.5825(6) 0.1872(4) 0.068(5) Uani 1 1 d .
H26C H 1.1074 0.6144 0.1720 0.081 Uiso 1 1 d R
H26D H 1.0968 0.5440 0.1873 0.081 Uiso 1 1 d R
C1 C 0.3304(4) 0.3814(5) 0.2230(4) 0.052(4) Uani 1 1 d .
H1A H 0.2856 0.4202 0.2132 0.062 Uiso 1 1 calc R
H1B H 0.3302 0.3557 0.2019 0.062 Uiso 1 1 calc R
C2 C 0.4379(4) 0.4026(5) 0.2175(4) 0.045(4) Uani 1 1 d .
H2A H 0.4864 0.3743 0.2036 0.055 Uiso 1 1 calc R
H2B H 0.4433 0.4469 0.1968 0.055 Uiso 1 1 calc R
C3 C 0.3774(4) 0.3325(6) 0.4112(4) 0.050(4) Uani 1 1 d .
H3A H 0.3843 0.3536 0.4342 0.060 Uiso 1 1 calc R
H3B H 0.4121 0.2894 0.4193 0.060 Uiso 1 1 calc R
C4 C 0.2658(4) 0.3261(6) 0.4108(4) 0.053(5) Uani 1 1 d .
H4A H 0.2410 0.2883 0.4360 0.063 Uiso 1 1 calc R
H4B H 0.2267 0.3646 0.4162 0.063 Uiso 1 1 calc R
C5 C 0.0182(10) 0.8933(6) 0.1997(5) 0.049(4) Uani 1 1 d .
H5A H 0.0745 0.8979 0.1738 0.059 Uiso 1 1 calc R
H5B H -0.0230 0.9342 0.1945 0.059 Uiso 1 1 calc R
C6 C -0.0490(9) 0.8393(6) 0.2010(4) 0.040(4) Uani 1 1 d .
H6A H -0.0866 0.8527 0.1748 0.049 Uiso 1 1 calc R
H6B H -0.0065 0.8001 0.1997 0.049 Uiso 1 1 calc R
C7 C -0.1205(11) 0.7643(7) 0.3919(4) 0.073(5) Uani 1 1 d .
H7A H -0.0902 0.7202 0.4019 0.087 Uiso 1 1 calc R
H7B H -0.1821 0.7679 0.4141 0.087 Uiso 1 1 calc R
C8 C -0.0413(10) 0.8141(7) 0.3905(5) 0.058(5) Uani 1 1 d .
H8A H -0.0794 0.8511 0.3987 0.070 Uiso 1 1 calc R
H8B H 0.0020 0.7936 0.4141 0.070 Uiso 1 1 calc R
C9 C 1.4021(11) 0.2084(8) 0.0866(5) 0.070(6) Uani 1 1 d .
H9A H 1.4549 0.2257 0.0601 0.084 Uiso 1 1 calc R
H9B H 1.3484 0.2427 0.0873 0.084 Uiso 1 1 calc R
C10 C 1.3500(14) 0.1462(7) 0.0780(5) 0.082(7) Uani 1 1 d .
H10A H 1.2874 0.1612 0.0642 0.098 Uiso 1 1 calc R
H10B H 1.3988 0.1270 0.0574 0.098 Uiso 1 1 calc R
C11 C 1.4385(10) 0.0675(7) 0.2647(5) 0.057(4) Uani 1 1 d .
H11A H 1.4971 0.0362 0.2645 0.068 Uiso 1 1 calc R
H11B H 1.4314 0.0801 0.2930 0.068 Uiso 1 1 calc R
C12 C 1.3440(10) 0.0377(6) 0.2636(4) 0.042(4) Uani 1 1 d .
H12A H 1.3380 -0.0044 0.2873 0.050 Uiso 1 1 calc R
H12B H 1.2839 0.0655 0.2703 0.050 Uiso 1 1 calc R
C13 C 1.0587(7) 0.4989(3) 0.4064(5) 0.066(5) Uani 1 1 d .
H13A H 1.1137 0.4997 0.3804 0.080 Uiso 1 1 calc R
H13B H 1.0902 0.4892 0.4342 0.080 Uiso 1 1 calc R
C14 C 1.0019(7) 0.5641(3) 0.3984(5) 0.059(5) Uani 1 1 d .
H14A H 1.0312 0.5889 0.4144 0.071 Uiso 1 1 calc R
H14B H 1.0161 0.5870 0.3654 0.071 Uiso 1 1 calc R
C15 C 0.6298(9) 0.4558(3) 0.4577(4) 0.074(6) Uani 1 1 d .
H15A H 0.5635 0.4679 0.4468 0.089 Uiso 1 1 calc R
H15B H 0.6184 0.4480 0.4911 0.089 Uiso 1 1 calc R
C16 C 0.6770(11) 0.3956(3) 0.4460(4) 0.099(6) Uani 1 1 d .
H16A H 0.6562 0.3584 0.4726 0.119 Uiso 1 1 calc R
H16B H 0.6452 0.3920 0.4207 0.119 Uiso 1 1 calc R
C17 C 0.3909(10) 0.1592(6) 0.5370(5) 0.048(4) Uani 1 1 d .
H17A H 0.3292 0.1796 0.5506 0.058 Uiso 1 1 calc R
H17B H 0.3963 0.1750 0.5034 0.058 Uiso 1 1 calc R
C18 C 0.3868(10) 0.0925(7) 0.5524(5) 0.063(5) Uani 1 1 d .
H18A H 0.3351 0.0792 0.5384 0.075 Uiso 1 1 calc R
H18B H 0.3656 0.0787 0.5858 0.075 Uiso 1 1 calc R
C19 C 0.7824(10) 0.0393(2) 0.5840(5) 0.090(7) Uani 1 1 d .
H19A H 0.8429 0.0224 0.5670 0.108 Uiso 1 1 calc R
H19B H 0.7806 0.0153 0.6166 0.108 Uiso 1 1 calc R
C20 C 0.7986(10) 0.1093(3) 0.5784(5) 0.076(6) Uani 1 1 d .
H20A H 0.8605 0.1230 0.5559 0.091 Uiso 1 1 calc R
H20B H 0.8094 0.1137 0.6078 0.091 Uiso 1 1 calc R
C21 C 0.4914(13) 0.3974(7) 0.0826(5) 0.087(6) Uani 1 1 d .
H21A H 0.4491 0.3727 0.1108 0.104 Uiso 1 1 calc R
H21B H 0.5431 0.3671 0.0724 0.104 Uiso 1 1 calc R
C22 C 0.5404(11) 0.4427(7) 0.0924(5) 0.058(5) Uani 1 1 d .
H22A H 0.5910 0.4213 0.1125 0.070 Uiso 1 1 calc R
H22B H 0.4905 0.4679 0.1085 0.070 Uiso 1 1 calc R
C23 C 0.1773(4) 0.7066(3) 0.0430(4) 0.121(8) Uani 1 1 d .
H23A H 0.1378 0.6847 0.0286 0.145 Uiso 1 1 calc R
H23B H 0.1735 0.6818 0.0755 0.145 Uiso 1 1 calc R
C24 C 0.1302(4) 0.7745(3) 0.0392(5) 0.156(11) Uani 1 1 d .
H24A H 0.1636 0.7946 0.0569 0.187 Uiso 1 1 calc R
H24B H 0.1407 0.8011 0.0070 0.187 Uiso 1 1 calc R
C25 C 0.9593(10) 0.5361(7) 0.2675(5) 0.054(5) Uani 1 1 d .
H25A H 0.9983 0.4953 0.2793 0.064 Uiso 1 1 calc R
H25B H 0.9297 0.5518 0.2938 0.064 Uiso 1 1 calc R
C26 C 1.0331(11) 0.5851(8) 0.2350(5) 0.078(6) Uani 1 1 d .
H26A H 1.0020 0.6284 0.2337 0.094 Uiso 1 1 calc R
H26B H 1.0957 0.5806 0.2487 0.094 Uiso 1 1 calc R

loop_
_atom_site_aniso_label
_atom_site_aniso_U_11
_atom_site_aniso_U_22
_atom_site_aniso_U_33
_atom_site_aniso_U_23
_atom_site_aniso_U_13
_atom_site_aniso_U_12
W1 0.0279(2) 0.0234(2) 0.0194(2) -0.00737(17) -0.00119(18) -0.00323(19)
W2 0.0291(2) 0.0236(2) 0.0193(2) -0.00444(17) -0.00362(19) -0.0019(2)
W3 0.0274(2) 0.0236(2) 0.0217(2) -0.00513(17) -0.00009(19) -0.00440(19)
W4 0.0382(3) 0.0383(3) 0.0372(3) -0.0112(2) -0.0046(2) -0.0036(2)
W5 0.0225(2) 0.0200(2) 0.01768(19) -0.00624(16) -0.00281(17) -0.00421(18)
W6 0.0201(2) 0.0200(2) 0.0195(2) -0.00532(16) -0.00403(17) -0.00154(18)
W7 0.0213(2) 0.0156(2) 0.0180(2) -0.00389(16) -0.00299(17) -0.00042(17)
W8 0.0219(2) 0.0176(2) 0.0214(2) -0.00502(16) -0.00198(18) -0.00353(18)
W9 0.0190(2) 0.0199(2) 0.0225(2) -0.00689(16) -0.00153(17) -0.00192(18)
W10 0.0332(3) 0.0329(2) 0.0317(2) -0.0090(2) -0.0047(2) -0.0039(2)
W11 0.0166(2) 0.01392(18) 0.01510(18) -0.00400(15) -0.00248(16) -0.00224(16)
W12 0.0150(2) 0.01506(19) 0.01719(19) -0.00467(15) -0.00224(16) -0.00158(16)
W13 0.0152(2) 0.01343(18) 0.01649(19) -0.00493(15) -0.00193(16) -0.00086(16)
W14 0.0171(2) 0.01524(19) 0.01841(19) -0.00599(15) -0.00338(16) -0.00192(17)
W15 0.0169(2) 0.01765(19) 0.0190(2) -0.00547(16) -0.00400(16) -0.00087(17)
W16 0.0194(2) 0.01605(19) 0.01476(19) -0.00322(15) -0.00187(16) -0.00180(17)
W17 0.0206(2) 0.0188(2) 0.01667(19) -0.00533(16) -0.00083(17) -0.00039(18)
W18 0.0215(2) 0.0190(2) 0.01705(19) -0.00595(16) -0.00447(17) -0.00142(18)
W19 0.0260(2) 0.0264(2) 0.0218(2) -0.00949(17) -0.00193(18) -0.00181(19)
W20 0.0225(2) 0.0234(2) 0.0185(2) -0.00483(17) -0.00315(17) -0.00228(19)
W21 0.0226(2) 0.0273(2) 0.0219(2) -0.00735(17) -0.00006(18) -0.00429(19)
W22 0.0196(2) 0.0206(2) 0.0234(2) -0.00893(16) -0.00297(17) 0.00041(18)
W23 0.0194(2) 0.0193(2) 0.0211(2) -0.00747(16) -0.00374(17) -0.00218(17)
W24 0.0170(2) 0.0203(2) 0.01773(19) -0.00514(16) -0.00369(16) -0.00167(17)
W25 0.0495(3) 0.0472(3) 0.0456(3) -0.0126(2) -0.0074(3) -0.0057(3)
W26 0.0199(2) 0.0189(2) 0.0216(2) -0.00578(16) -0.00202(17) -0.00386(18)
W27 0.0178(2) 0.0236(2) 0.0244(2) -0.00844(17) -0.00279(17) -0.00126(18)
W28 0.0203(2) 0.0166(2) 0.0226(2) -0.00546(16) -0.00566(17) 0.00021(18)
W29 0.0184(2) 0.01497(19) 0.0192(2) -0.00481(15) -0.00231(17) -0.00243(17)
W30 0.0152(2) 0.01637(19) 0.01656(19) -0.00467(15) -0.00207(16) -0.00150(17)
W31 0.0346(3) 0.0341(3) 0.0334(3) -0.0096(2) -0.0045(2) -0.0046(2)
W32 0.0186(2) 0.01731(19) 0.0197(2) -0.00674(15) -0.00371(17) -0.00263(17)
W33 0.0190(2) 0.0200(2) 0.0221(2) -0.00684(16) -0.00551(17) -0.00075(18)
W34 0.0310(2) 0.0206(2) 0.0203(2) -0.00404(17) -0.00389(19) -0.00236(19)
W35 0.0216(2) 0.0195(2) 0.0168(2) -0.00506(16) -0.00151(17) -0.00267(18)
W36 0.0252(2) 0.0236(2) 0.0193(2) -0.00648(17) -0.00532(18) -0.00160(19)
Cu1 0.0231(7) 0.0298(7) 0.0266(7) -0.0084(5) -0.0039(6) -0.0050(6)
Cu2 0.0294(7) 0.0310(7) 0.0399(8) -0.0134(6) -0.0060(6) -0.0033(6)
Cu3 0.0389(8) 0.0324(8) 0.0349(8) -0.0088(6) -0.0035(7) -0.0034(7)
Cu4 0.0286(7) 0.0265(7) 0.0269(7) -0.0056(6) -0.0041(6) -0.0028(6)
Cu5 0.0388(8) 0.0292(7) 0.0346(7) -0.0105(6) -0.0079(6) -0.0022(7)
Cu6 0.0466(12) 0.0362(11) 0.0330(11) -0.0093(9) -0.0120(9) -0.0008(10)
P1 0.0115(12) 0.0065(11) 0.0095(11) -0.0017(9) -0.0016(9) -0.0015(10)
P2 0.0088(11) 0.0073(11) 0.0086(11) -0.0020(9) -0.0008(9) -0.0016(9)
P3 0.0102(12) 0.0113(11) 0.0077(11) -0.0016(9) -0.0003(9) -0.0011(10)
P4 0.0113(12) 0.0095(11) 0.0077(11) -0.0003(9) -0.0018(9) -0.0007(10)
O1 0.042(4) 0.027(4) 0.025(4) -0.008(3) -0.005(3) -0.002(4)
O2 0.041(4) 0.029(4) 0.024(4) -0.009(3) 0.000(3) -0.007(4)
O3 0.023(4) 0.017(3) 0.022(4) -0.003(3) 0.002(3) -0.007(3)
O4 0.028(4) 0.032(4) 0.027(4) -0.013(3) 0.002(3) -0.004(3)
O5 0.034(4) 0.033(4) 0.025(4) -0.009(3) -0.008(3) -0.002(4)
O6 0.018(3) 0.024(3) 0.012(3) -0.009(3) 0.001(3) -0.002(3)
O7 0.048(5) 0.035(4) 0.020(4) -0.002(3) -0.003(4) -0.005(4)
O8 0.027(4) 0.022(3) 0.015(3) -0.004(3) -0.003(3) -0.003(3)
O9 0.032(4) 0.020(4) 0.027(4) -0.003(3) -0.007(3) 0.001(3)
O10 0.029(4) 0.025(4) 0.044(5) -0.009(3) -0.004(4) 0.004(4)
O11 0.047(5) 0.040(4) 0.038(4) -0.013(4) 0.001(4) -0.008(4)
O12 0.025(4) 0.021(3) 0.023(4) -0.008(3) 0.001(3) -0.001(3)
O13 0.023(4) 0.019(3) 0.019(3) -0.003(3) -0.006(3) -0.004(3)
O14 0.025(3) 0.023(3) 0.016(2) -0.005(2) 0.000(2) -0.002(2)
O15 0.021(4) 0.021(4) 0.016(3) -0.003(3) -0.002(3) -0.001(3)
O16 0.017(3) 0.018(3) 0.030(4) -0.006(3) -0.003(3) -0.005(3)
O17 0.032(4) 0.065(5) 0.036(5) -0.007(4) -0.005(4) -0.012(4)
O18 0.027(4) 0.019(3) 0.018(3) -0.006(3) 0.003(3) -0.004(3)
O19 0.033(4) 0.032(4) 0.027(4) -0.008(3) -0.007(3) -0.005(3)
O20 0.025(4) 0.031(4) 0.022(4) -0.005(3) -0.002(3) -0.003(3)
O21 0.011(3) 0.022(3) 0.024(3) -0.010(3) -0.001(3) -0.001(3)
O22 0.032(4) 0.021(4) 0.019(3) -0.004(3) -0.006(3) -0.004(3)
O23 0.034(4) 0.036(4) 0.027(4) -0.012(3) -0.004(3) -0.006(4)
O24 0.019(4) 0.021(3) 0.019(3) -0.003(3) 0.000(3) -0.006(3)
O25 0.022(4) 0.023(4) 0.025(4) -0.008(3) -0.003(3) 0.005(3)
O26 0.033(4) 0.031(4) 0.028(4) -0.006(3) -0.003(3) -0.006(4)
O27 0.014(3) 0.018(3) 0.026(3) -0.011(3) -0.002(3) 0.003(3)
O28 0.030(4) 0.020(4) 0.026(4) -0.001(3) -0.004(3) -0.001(3)
O29 0.022(4) 0.018(4) 0.024(4) 0.000(3) -0.005(3) -0.002(3)
O30 0.040(4) 0.029(4) 0.029(4) -0.006(3) -0.005(4) -0.006(4)
O31 0.025(4) 0.025(4) 0.020(4) -0.004(3) 0.002(3) -0.002(3)
O32 0.019(4) 0.019(3) 0.026(4) -0.007(3) -0.003(3) 0.000(3)
O33 0.022(4) 0.019(4) 0.034(4) -0.007(3) -0.002(3) 0.000(3)
O34 0.016(3) 0.015(3) 0.031(4) -0.003(3) -0.005(3) 0.000(3)
O35 0.034(4) 0.039(4) 0.025(4) -0.007(3) 0.003(3) -0.018(4)
O36 0.017(3) 0.016(3) 0.015(3) -0.006(3) 0.000(3) 0.003(3)
O37 0.027(4) 0.015(3) 0.016(3) 0.003(3) -0.006(3) -0.002(3)
O38 0.022(4) 0.023(4) 0.019(3) -0.007(3) 0.002(3) -0.003(3)
O39 0.025(4) 0.022(3) 0.018(3) -0.010(3) -0.007(3) -0.001(3)
O40 0.026(4) 0.022(4) 0.025(4) -0.004(3) -0.003(3) -0.006(3)
O41 0.017(3) 0.018(3) 0.027(3) -0.007(3) -0.008(3) -0.004(3)
O42 0.009(3) 0.011(3) 0.017(3) -0.006(2) 0.000(3) 0.001(3)
O43 0.018(3) 0.015(3) 0.007(3) -0.003(2) 0.001(3) -0.004(3)
O44 0.025(4) 0.022(4) 0.031(4) -0.003(3) -0.002(3) 0.000(3)
O45 0.021(3) 0.007(3) 0.020(3) -0.004(2) -0.005(3) 0.000(3)
O46 0.018(4) 0.023(4) 0.019(3) -0.002(3) -0.001(3) -0.003(3)
O47 0.021(4) 0.023(4) 0.027(4) -0.004(3) -0.004(3) 0.001(3)
O48 0.017(3) 0.015(3) 0.020(3) -0.003(3) -0.005(3) -0.004(3)
O49 0.023(4) 0.019(4) 0.024(4) -0.001(3) -0.002(3) -0.002(3)
O50 0.017(3) 0.023(4) 0.016(3) -0.001(3) -0.008(3) -0.001(3)
O51 0.018(4) 0.026(3) 0.039(4) -0.018(3) -0.005(3) -0.002(3)
O52 0.026(4) 0.012(3) 0.018(3) 0.000(3) -0.005(3) -0.005(3)
O53 0.024(4) 0.015(3) 0.017(3) -0.006(3) -0.004(3) 0.000(3)
O54 0.013(3) 0.012(3) 0.016(3) -0.005(2) -0.004(3) 0.002(3)
O55 0.024(4) 0.017(3) 0.018(3) -0.006(3) -0.005(3) 0.003(3)
O56 0.029(4) 0.015(4) 0.023(4) 0.002(3) -0.003(3) 0.003(3)
O57 0.017(3) 0.017(3) 0.019(3) -0.005(3) -0.008(3) 0.004(3)
O58 0.024(4) 0.015(3) 0.021(4) -0.003(3) 0.003(3) -0.004(3)
O59 0.020(4) 0.020(4) 0.017(3) -0.002(3) 0.001(3) 0.001(3)
O60 0.029(4) 0.026(4) 0.019(3) -0.009(3) 0.004(3) -0.002(3)
O61 0.036(4) 0.037(4) 0.026(4) -0.013(3) -0.007(3) -0.005(4)
O62 0.046(4) 0.034(4) 0.036(4) -0.010(3) -0.016(3) -0.008(4)
O63 0.029(4) 0.037(4) 0.033(4) -0.016(3) -0.004(3) 0.005(4)
O64 0.033(4) 0.029(4) 0.024(4) -0.006(3) -0.009(3) -0.001(3)
O65 0.026(4) 0.023(3) 0.016(3) -0.010(3) -0.002(3) 0.003(3)
O66 0.025(4) 0.020(4) 0.034(4) -0.005(3) -0.005(3) 0.000(3)
O67 0.031(4) 0.042(4) 0.043(5) -0.015(4) 0.006(4) -0.005(4)
O68 0.020(4) 0.019(3) 0.013(3) -0.002(3) 0.002(3) -0.004(3)
O69 0.042(4) 0.045(4) 0.026(4) -0.013(3) -0.006(3) -0.010(4)
O70 0.025(4) 0.026(4) 0.029(4) -0.011(3) -0.004(3) -0.001(3)
O71 0.030(4) 0.022(3) 0.018(3) -0.008(3) -0.007(3) -0.001(3)
O72 0.023(4) 0.034(4) 0.029(4) -0.004(3) 0.002(3) -0.003(3)
O73 0.037(4) 0.041(5) 0.030(4) -0.003(4) -0.006(4) 0.001(4)
O74 0.020(4) 0.023(3) 0.014(3) -0.005(3) -0.001(3) 0.000(3)
O75 0.021(4) 0.024(4) 0.026(4) -0.003(3) 0.001(3) -0.004(3)
O76 0.030(4) 0.029(4) 0.031(4) -0.007(3) -0.009(3) 0.000(3)
O77 0.015(3) 0.023(4) 0.029(4) -0.008(3) -0.005(3) 0.006(3)
O78 0.013(3) 0.026(4) 0.025(4) -0.012(3) 0.001(3) 0.002(3)
O79 0.031(4) 0.030(4) 0.037(4) -0.011(3) -0.008(3) -0.005(3)
O80 0.023(4) 0.019(3) 0.025(4) -0.008(3) -0.003(3) -0.003(3)
O81 0.028(4) 0.014(3) 0.029(4) -0.010(3) -0.006(3) 0.002(3)
O82 0.026(4) 0.025(4) 0.023(4) -0.003(3) -0.004(3) 0.000(3)
O83 0.012(3) 0.016(3) 0.016(3) -0.006(3) 0.000(3) 0.003(3)
O84 0.018(3) 0.019(3) 0.021(3) -0.011(3) -0.002(3) -0.002(3)
O85 0.019(4) 0.020(4) 0.033(4) -0.005(3) -0.008(3) -0.001(3)
O86 0.028(4) 0.018(3) 0.025(4) -0.004(3) -0.002(3) -0.006(3)
O87 0.023(4) 0.024(4) 0.017(3) -0.005(3) -0.009(3) 0.001(3)
O88 0.024(4) 0.025(4) 0.016(3) -0.007(3) -0.001(3) -0.004(3)
O89 0.023(4) 0.023(4) 0.020(4) -0.004(3) 0.002(3) -0.008(3)
O90 0.014(3) 0.022(4) 0.023(3) -0.007(3) -0.005(3) 0.003(3)
O91 0.030(4) 0.032(4) 0.030(4) -0.017(3) 0.002(3) -0.013(3)
O92 0.018(4) 0.027(4) 0.021(4) -0.008(3) 0.006(3) 0.003(3)
O93 0.016(3) 0.021(3) 0.029(4) -0.010(3) -0.002(3) -0.003(3)
O94 0.028(4) 0.034(4) 0.030(4) -0.006(3) 0.002(3) -0.002(4)
O95 0.026(4) 0.024(4) 0.018(3) -0.007(3) -0.005(3) -0.003(3)
O96 0.033(4) 0.036(4) 0.036(4) -0.010(3) -0.007(4) -0.002(4)
O97 0.017(3) 0.025(3) 0.016(3) -0.008(3) -0.002(3) 0.000(3)
O98 0.021(4) 0.013(3) 0.026(3) -0.009(3) -0.004(3) -0.001(3)
O99 0.030(4) 0.014(3) 0.020(3) -0.005(3) -0.011(3) 0.003(3)
O100 0.021(4) 0.014(3) 0.023(4) -0.004(3) -0.002(3) 0.000(3)
O101 0.017(3) 0.023(4) 0.023(4) -0.005(3) -0.006(3) -0.001(3)
O102 0.020(4) 0.024(4) 0.022(4) -0.008(3) 0.002(3) -0.004(3)
O103 0.021(3) 0.024(3) 0.009(3) -0.007(3) 0.000(3) -0.008(3)
O104 0.020(3) 0.012(3) 0.015(3) -0.004(3) -0.008(3) 0.003(3)
O105 0.015(4) 0.039(4) 0.027(4) -0.019(3) 0.002(3) -0.004(3)
O106 0.015(3) 0.024(3) 0.019(3) -0.014(3) 0.002(3) -0.001(3)
O107 0.021(4) 0.021(3) 0.012(3) -0.003(3) -0.002(3) -0.004(3)
O108 0.029(4) 0.025(3) 0.019(3) -0.013(3) -0.005(3) 0.001(3)
O109 0.019(4) 0.018(3) 0.026(4) -0.011(3) 0.002(3) -0.005(3)
O110 0.022(3) 0.012(3) 0.016(3) -0.001(3) -0.006(3) -0.004(3)
O111 0.018(4) 0.021(3) 0.033(4) -0.015(3) -0.005(3) 0.001(3)
O112 0.016(3) 0.022(3) 0.023(3) -0.007(3) -0.002(3) -0.005(3)
O113 0.029(4) 0.019(3) 0.025(4) -0.008(3) -0.003(3) -0.005(3)
O114 0.036(4) 0.028(4) 0.039(4) -0.014(3) -0.003(4) -0.003(4)
O115 0.025(4) 0.035(4) 0.024(4) -0.010(3) -0.006(3) 0.001(3)
O116 0.025(3) 0.023(3) 0.016(2) -0.005(2) 0.000(2) -0.002(2)
O117 0.033(4) 0.027(4) 0.024(4) -0.006(3) -0.003(3) -0.005(3)
O118 0.024(4) 0.028(4) 0.028(4) -0.009(3) -0.007(3) 0.003(3)
O119 0.023(4) 0.016(3) 0.015(3) -0.004(3) -0.002(3) -0.007(3)
O120 0.035(4) 0.040(4) 0.025(4) -0.014(3) -0.001(3) -0.003(4)
O121 0.029(4) 0.017(3) 0.027(4) -0.010(3) -0.004(3) 0.003(3)
O122 0.030(4) 0.025(4) 0.021(3) -0.004(3) -0.012(3) -0.003(3)
O1W 0.028(4) 0.030(4) 0.078(5) -0.031(3) -0.004(4) -0.004(3)
O2W 0.031(4) 0.050(5) 0.095(6) -0.036(4) -0.021(4) -0.007(4)
O3W 0.031(4) 0.079(6) 0.028(4) -0.008(4) -0.005(4) -0.012(4)
O4W 0.032(4) 0.041(4) 0.032(4) -0.017(3) 0.000(3) -0.010(4)
O5W 0.061(4) 0.063(4) 0.047(4) -0.009(3) -0.012(3) -0.022(4)
O6W 0.042(5) 0.051(5) 0.050(5) -0.003(4) -0.016(4) -0.008(4)
O7W 0.074(7) 0.077(7) 0.043(6) 0.001(5) 0.005(5) -0.018(6)
O8W 0.082(7) 0.092(8) 0.086(8) 0.003(7) -0.023(6) -0.026(7)
O9W 0.28(2) 0.052(9) 0.046(10) -0.001(8) 0.004(13) -0.050(12)
O10W 0.087(8) 0.127(11) 0.096(9) 0.004(8) -0.014(7) -0.027(8)
O11W 0.099(8) 0.103(7) 0.078(7) -0.033(6) 0.013(6) -0.051(6)
O12W 0.242(17) 0.083(9) 0.156(14) -0.026(9) 0.010(13) -0.046(11)
O13W 0.145(10) 0.135(10) 0.083(7) -0.047(7) -0.065(7) 0.045(9)
O14W 0.071(7) 0.178(13) 0.121(9) -0.043(9) -0.041(7) 0.007(9)
O15W 0.020(4) 0.007(3) 0.017(3) 0.001(3) 0.004(3) 0.007(3)
O16W 0.108(9) 0.110(10) 0.128(10) -0.018(8) -0.051(8) 0.000(8)
O17W 0.206(14) 0.202(16) 0.124(11) -0.021(11) -0.073(10) -0.036(13)
O18W 0.123(10) 0.186(12) 0.146(12) -0.047(10) -0.005(9) -0.083(9)
O19W 0.101(10) 0.255(18) 0.225(17) -0.066(14) -0.036(11) -0.050(12)
O20W 0.229(15) 0.080(9) 0.094(10) -0.009(8) -0.010(10) -0.042(10)
O21W 0.194(17) 0.095(11) 0.200(18) -0.011(12) 0.032(15) 0.016(12)
O22W 0.199(16) 0.135(16) 0.173(16) -0.029(13) -0.101(13) 0.056(14)
N1 0.046(6) 0.039(5) 0.049(6) -0.013(4) -0.017(5) -0.008(5)
N2 0.061(4) 0.063(4) 0.047(4) -0.009(3) -0.012(3) -0.022(4)
N3 0.045(6) 0.054(6) 0.032(5) -0.018(4) -0.010(5) -0.004(5)
N4 0.041(6) 0.033(5) 0.040(6) -0.004(4) -0.006(5) -0.012(5)
N5 0.038(5) 0.033(5) 0.059(6) -0.018(4) -0.019(5) -0.001(5)
N6 0.032(6) 0.037(5) 0.064(6) -0.022(5) -0.003(5) -0.003(5)
N7 0.030(5) 0.031(5) 0.061(6) -0.016(5) -0.015(5) 0.006(5)
N8 0.035(6) 0.034(5) 0.063(6) -0.018(5) -0.009(5) 0.000(5)
N9 0.047(6) 0.043(6) 0.050(6) -0.019(5) -0.007(5) 0.004(5)
N10 0.050(6) 0.034(5) 0.043(6) -0.012(5) -0.007(5) 0.004(5)
N11 0.043(6) 0.044(5) 0.039(5) -0.018(4) 0.000(5) -0.009(5)
N12 0.038(5) 0.023(5) 0.053(6) -0.012(4) -0.016(5) -0.001(4)
N13 0.046(6) 0.072(7) 0.039(6) -0.025(5) 0.001(5) -0.009(6)
N14 0.052(6) 0.045(6) 0.041(6) -0.003(5) -0.015(5) -0.012(5)
N15 0.056(7) 0.056(7) 0.063(8) -0.014(6) 0.005(6) -0.012(6)
N16 0.036(6) 0.049(6) 0.036(5) -0.017(4) 0.007(5) -0.012(5)
N17 0.048(6) 0.032(5) 0.025(5) -0.013(4) 0.002(4) -0.004(5)
N18 0.069(6) 0.028(5) 0.046(6) 0.006(5) -0.030(5) -0.012(5)
N19 0.047(6) 0.046(6) 0.045(6) -0.016(5) -0.002(5) -0.003(5)
N20 0.054(6) 0.038(5) 0.029(5) -0.010(4) -0.002(5) -0.012(5)
N21 0.054(7) 0.050(6) 0.055(7) -0.020(5) -0.003(6) -0.005(6)
N22 0.083(9) 0.053(7) 0.063(7) -0.017(6) -0.018(7) 0.011(7)
N23 0.039(7) 0.078(8) 0.116(9) -0.039(7) -0.029(6) 0.014(6)
N24 0.137(14) 0.173(16) 0.061(10) -0.023(10) -0.020(10) 0.023(14)
N25 0.054(6) 0.038(6) 0.062(7) -0.019(5) -0.017(5) -0.004(5)
N26 0.039(7) 0.069(8) 0.092(9) -0.026(7) 0.005(6) -0.004(6)
C1 0.067(9) 0.058(8) 0.030(7) -0.004(6) -0.020(6) -0.009(7)
C2 0.061(8) 0.031(6) 0.050(7) -0.017(5) -0.017(6) 0.000(6)
C3 0.062(9) 0.061(8) 0.025(6) -0.011(6) -0.012(6) 0.001(7)
C4 0.050(8) 0.073(9) 0.028(7) -0.006(7) 0.006(6) -0.016(7)
C5 0.046(8) 0.039(7) 0.071(8) -0.029(6) -0.008(7) -0.002(6)
C6 0.034(7) 0.057(8) 0.029(6) -0.012(6) -0.004(5) 0.001(6)
C7 0.106(10) 0.085(9) 0.031(7) -0.002(7) -0.016(7) -0.054(8)
C8 0.056(8) 0.063(8) 0.054(8) -0.012(7) 0.002(7) -0.030(7)
C9 0.041(8) 0.069(11) 0.077(11) 0.015(9) -0.010(8) -0.013(8)
C10 0.116(14) 0.061(10) 0.065(10) -0.012(8) -0.014(10) 0.000(10)
C11 0.064(8) 0.063(8) 0.043(7) 0.000(6) -0.024(6) -0.027(7)
C12 0.049(8) 0.040(7) 0.030(7) -0.001(6) -0.009(6) -0.002(6)
C13 0.073(10) 0.080(10) 0.048(8) -0.016(7) -0.014(7) -0.014(9)
C14 0.065(8) 0.043(8) 0.068(9) -0.003(7) -0.022(7) -0.021(7)
C15 0.061(10) 0.080(12) 0.058(10) 0.010(9) -0.008(8) 0.012(10)
C16 0.097(12) 0.072(8) 0.145(12) -0.075(8) 0.029(11) -0.031(9)
C17 0.048(8) 0.044(8) 0.049(8) -0.009(6) -0.011(6) 0.001(7)
C18 0.047(8) 0.075(10) 0.074(9) -0.020(7) -0.033(7) -0.004(8)
C19 0.081(12) 0.094(14) 0.085(12) -0.005(11) -0.031(10) 0.009(11)
C20 0.073(10) 0.096(11) 0.072(9) -0.034(8) -0.032(8) 0.000(9)
C21 0.154(13) 0.071(10) 0.038(8) 0.006(7) -0.038(9) -0.046(10)
C22 0.060(9) 0.064(9) 0.046(8) -0.006(7) -0.017(7) 0.003(8)
C23 0.170(16) 0.100(13) 0.112(12) -0.053(10) -0.084(11) 0.085(12)
C24 0.044(11) 0.35(3) 0.086(12) -0.092(14) -0.005(9) 0.019(15)
C25 0.040(8) 0.054(8) 0.067(9) -0.021(7) -0.003(7) 0.003(7)
C26 0.061(9) 0.121(12) 0.072(9) -0.048(8) -0.021(7) -0.010(9)

loop_
_atom_type_symbol
_atom_type_description
_atom_type_scat_dispersion_real
_atom_type_scat_dispersion_imag
_atom_type_scat_source
W W -0.8490 6.8722 'International Tables Vol C Tables 4.2.6.8 and 6.1.1.4'
P P 0.1023 0.0942 'International Tables Vol C Tables 4.2.6.8 and 6.1.1.4'
O O 0.0106 0.0060 'International Tables Vol C Tables 4.2.6.8 and 6.1.1.4'
N N 0.0061 0.0033 'International Tables Vol C Tables 4.2.6.8 and 6.1.1.4'
Cu Cu 0.3201 1.2651 'International Tables Vol C Tables 4.2.6.8 and 6.1.1.4'
C C 0.0033 0.0016 'International Tables Vol C Tables 4.2.6.8 and 6.1.1.4'
H H 0.0000 0.0000 'International Tables Vol C Tables 4.2.6.8 and 6.1.1.4'

loop_
_geom_angle_atom_site_label_1
_geom_angle_atom_site_label_2
_geom_angle_atom_site_label_3
_geom_angle
_geom_angle_site_symmetry_1
_geom_angle_site_symmetry_3
O1 W1 O2 102.7(3) . .
O1 W1 O3 101.9(3) . .
O2 W1 O3 90.7(3) . .
O1 W1 O4 101.5(3) . .
O2 W1 O4 92.5(3) . .
O3 W1 O4 155.0(3) . .
O1 W1 O5 98.5(3) . .
O2 W1 O5 158.7(3) . .
O3 W1 O5 83.0(3) . .
O4 W1 O5 85.1(3) . .
O1 W1 O6 168.0(3) . .
O2 W1 O6 87.7(3) . .
O3 W1 O6 83.8(3) . .
O4 W1 O6 71.5(3) . .
O5 W1 O6 71.5(3) . .
O7 W2 O5 101.7(3) . .
O7 W2 O8 102.0(3) . .
O5 W2 O8 89.8(3) . .
O7 W2 O9 101.8(3) . .
O5 W2 O9 156.4(3) . .
O8 W2 O9 85.4(3) . .
O7 W2 O10 101.1(3) . .
O5 W2 O10 89.0(3) . .
O8 W2 O10 156.7(3) . .
O9 W2 O10 86.4(3) . .
O7 W2 O6 171.7(3) . .
O5 W2 O6 73.3(3) . .
O8 W2 O6 84.8(2) . .
O9 W2 O6 83.3(3) . .
O10 W2 O6 72.6(3) . .
O11 W3 O12 103.3(4) . .
O11 W3 O10 99.7(3) . .
O12 W3 O10 89.1(3) . .
O11 W3 O13 103.2(3) . .
O12 W3 O13 86.8(3) . .
O10 W3 O13 157.1(3) . .
O11 W3 O4 100.9(4) . .
O12 W3 O4 155.8(3) . .
O10 W3 O4 88.4(3) . .
O13 W3 O4 86.2(3) . .
O11 W3 O6 170.9(3) . .
O12 W3 O6 83.7(3) . .
O10 W3 O6 74.4(3) . .
O13 W3 O6 82.7(2) . .
O4 W3 O6 72.4(3) . .
O14 W4 O15 93.8(3) . .
O14 W4 O16 90.5(3) . .
O15 W4 O16 159.3(3) . .
O14 W4 O17 97.7(3) . .
O15 W4 O17 99.6(3) . .
O16 W4 O17 99.9(3) . .
O14 W4 O2 168.1(3) . .
O15 W4 O2 83.9(3) . .
O16 W4 O2 87.6(3) . .
O17 W4 O2 94.2(3) . .
O14 W4 O18 87.0(3) . .
O15 W4 O18 87.4(3) . .
O16 W4 O18 72.6(3) . .
O17 W4 O18 171.3(3) . .
O2 W4 O18 81.3(3) . .
O19 W5 O15 103.6(3) . .
O19 W5 O20 99.3(3) . .
O15 W5 O20 90.5(3) . .
O19 W5 O3 97.4(3) . .
O15 W5 O3 90.9(3) . .
O20 W5 O3 162.3(3) . .
O19 W5 O21 95.2(3) . .
O15 W5 O21 161.2(3) . .
O20 W5 O21 86.9(3) . .
O3 W5 O21 86.1(3) . .
O19 W5 O22 167.3(3) . .
O15 W5 O22 89.0(3) . .
O20 W5 O22 81.4(3) . .
O3 W5 O22 81.0(3) . .
O21 W5 O22 72.2(3) . .
O23 W6 O24 99.0(3) . .
O23 W6 O21 99.7(3) . .
O24 W6 O21 90.5(3) . .
O23 W6 O25 102.5(3) . .
O24 W6 O25 89.7(3) . .
O21 W6 O25 157.4(3) . .
O23 W6 O8 97.5(3) . .
O24 W6 O8 163.3(3) . .
O21 W6 O8 88.9(3) . .
O25 W6 O8 84.5(3) . .
O23 W6 O22 173.6(3) . .
O24 W6 O22 82.7(2) . .
O21 W6 O22 74.1(3) . .
O25 W6 O22 83.6(3) . .
O8 W6 O22 81.2(2) . .
O26 W7 O25 102.0(3) . .
O26 W7 O9 97.1(3) . .
O25 W7 O9 87.2(3) . .
O26 W7 O28 99.2(3) . .
O25 W7 O28 158.8(3) . .
O9 W7 O28 90.6(3) . .
O26 W7 O27 98.2(3) . .
O25 W7 O27 89.0(3) . .
O9 W7 O27 164.7(3) . .
O28 W7 O27 87.6(3) . .
O26 W7 O29 173.7(3) . .
O25 W7 O29 84.3(3) . .
O9 W7 O29 82.2(3) . .
O28 W7 O29 74.5(3) . .
O27 W7 O29 82.6(2) . .
O30 W8 O31 102.1(3) . .
O30 W8 O32 98.1(3) . .
O31 W8 O32 90.0(3) . .
O30 W8 O12 97.8(3) . .
O31 W8 O12 86.3(3) . .
O32 W8 O12 164.1(3) . .
O30 W8 O28 101.0(3) . .
O31 W8 O28 156.7(3) . .
O32 W8 O28 89.8(3) . .
O12 W8 O28 87.6(3) . .
O30 W8 O29 173.7(3) . .
O31 W8 O29 83.7(3) . .
O32 W8 O29 84.0(3) . .
O12 W8 O29 80.3(3) . .
O28 W8 O29 73.0(3) . .
O33 W9 O16 101.5(3) . .
O33 W9 O13 99.7(3) . .
O16 W9 O13 93.5(3) . .
O33 W9 O34 94.1(3) . .
O16 W9 O34 90.0(3) . .
O13 W9 O34 164.8(3) . .
O33 W9 O31 100.0(3) . .
O16 W9 O31 158.4(3) . .
O13 W9 O31 84.9(3) . .
O34 W9 O31 86.4(3) . .
O33 W9 O18 175.9(3) . .
O16 W9 O18 76.0(3) . .
O13 W9 O18 83.8(2) . .
O34 W9 O18 82.7(3) . .
O31 W9 O18 82.4(3) . .
O14 W10 O36 91.3(3) . .
O14 W10 O35 97.0(3) . .
O36 W10 O35 100.7(3) . .
O14 W10 O37 92.6(3) . .
O36 W10 O37 159.4(3) . .
O35 W10 O37 98.9(3) . .
O14 W10 O38 170.5(3) . .
O36 W10 O38 84.2(3) . .
O35 W10 O38 92.1(3) . .
O37 W10 O38 88.9(3) . .
O14 W10 O39 89.4(3) . .
O36 W10 O39 86.6(2) . .
O35 W10 O39 170.1(3) . .
O37 W10 O39 73.2(2) . .
O38 W10 O39 82.0(2) . .
O40 W11 O36 101.0(3) . .
O40 W11 O20 99.6(3) . .
O36 W11 O20 91.6(3) . .
O40 W11 O41 100.8(3) . .
O36 W11 O41 157.9(3) . .
O20 W11 O41 88.2(3) . .
O40 W11 O42 96.5(3) . .
O36 W11 O42 89.5(3) . .
O20 W11 O42 163.4(3) . .
O41 W11 O42 84.7(3) . .
O40 W11 O43 171.8(3) . .
O36 W11 O43 86.6(3) . .
O20 W11 O43 83.2(3) . .
O41 W11 O43 71.4(2) . .
O42 W11 O43 80.3(2) . .
O44 W12 O41 102.0(3) . .
O44 W12 O24 98.0(3) . .
O41 W12 O24 88.9(3) . .
O44 W12 O46 97.4(3) . .
O41 W12 O46 91.0(3) . .
O24 W12 O46 164.3(3) . .
O44 W12 O45 101.2(3) . .
O41 W12 O45 156.8(3) . .
O24 W12 O45 88.5(3) . .
O46 W12 O45 85.4(3) . .
O44 W12 O43 174.6(3) . .
O41 W12 O43 72.6(2) . .
O24 W12 O43 82.5(2) . .
O46 W12 O43 82.5(2) . .
O45 W12 O43 84.3(2) . .
O47 W13 O27 98.7(3) . .
O47 W13 O45 101.5(3) . .
O27 W13 O45 88.8(3) . .
O47 W13 O48 98.5(3) . .
O27 W13 O48 90.8(3) . .
O45 W13 O48 159.8(3) . .
O47 W13 O49 96.2(3) . .
O27 W13 O49 165.0(3) . .
O45 W13 O49 86.3(3) . .
O48 W13 O49 88.9(3) . .
O47 W13 O50 172.8(3) . .
O27 W13 O50 83.8(2) . .
O45 W13 O50 85.2(3) . .
O48 W13 O50 74.7(3) . .
O49 W13 O50 81.7(2) . .
O51 W14 O52 102.2(3) . .
O51 W14 O32 98.2(3) . .
O52 W14 O32 87.6(3) . .
O51 W14 O53 96.8(3) . .
O52 W14 O53 87.7(3) . .
O32 W14 O53 164.9(3) . .
O51 W14 O48 100.0(3) . .
O52 W14 O48 157.8(3) . .
O32 W14 O48 89.6(3) . .
O53 W14 O48 89.4(3) . .
O51 W14 O50 173.2(3) . .
O52 W14 O50 84.5(3) . .
O32 W14 O50 83.0(3) . .
O53 W14 O50 82.3(3) . .
O48 W14 O50 73.3(3) . .
O54 W15 O37 100.7(3) . .
O54 W15 O34 98.4(3) . .
O37 W15 O34 92.9(3) . .
O54 W15 O55 94.5(3) . .
O37 W15 O55 91.3(3) . .
O34 W15 O55 165.4(3) . .
O54 W15 O52 98.4(3) . .
O37 W15 O52 160.6(3) . .
O34 W15 O52 87.5(3) . .
O55 W15 O52 83.9(3) . .
O54 W15 O39 176.1(2) . .
O37 W15 O39 77.9(3) . .
O34 W15 O39 85.3(3) . .
O55 W15 O39 81.9(3) . .
O52 W15 O39 82.9(3) . .
O56 W16 O38 103.9(3) . .
O56 W16 O42 101.9(3) . .
O38 W16 O42 91.7(3) . .
O56 W16 O57 100.4(3) . .
O38 W16 O57 90.5(3) . .
O42 W16 O57 156.3(2) . .
O56 W16 O58 96.5(3) . .
O38 W16 O58 159.4(3) . .
O42 W16 O58 86.4(3) . .
O57 W16 O58 83.3(3) . .
O56 W16 O59 166.0(3) . .
O38 W16 O59 87.9(3) . .
O42 W16 O59 84.9(2) . .
O57 W16 O59 71.6(2) . .
O58 W16 O59 71.5(2) . .
O60 W17 O58 100.4(3) . .
O60 W17 O61 99.7(3) . .
O58 W17 O61 90.1(3) . .
O60 W17 O46 102.5(3) . .
O58 W17 O46 89.2(3) . .
O61 W17 O46 157.6(3) . .
O60 W17 O49 101.5(3) . .
O58 W17 O49 158.1(3) . .
O61 W17 O49 87.7(3) . .
O46 W17 O49 84.6(3) . .
O60 W17 O59 171.2(3) . .
O58 W17 O59 74.3(2) . .
O61 W17 O59 73.6(3) . .
O46 W17 O59 84.6(3) . .
O49 W17 O59 84.2(2) . .
O62 W18 O55 102.1(3) . .
O62 W18 O53 100.6(3) . .
O55 W18 O53 85.4(3) . .
O62 W18 O57 102.0(3) . .
O55 W18 O57 91.3(3) . .
O53 W18 O57 157.3(3) . .
O62 W18 O61 100.4(3) . .
O55 W18 O61 157.0(3) . .
O53 W18 O61 86.0(3) . .
O57 W18 O61 88.5(3) . .
O62 W18 O59 171.6(3) . .
O55 W18 O59 84.9(3) . .
O53 W18 O59 84.3(3) . .
O57 W18 O59 73.0(2) . .
O61 W18 O59 72.9(3) . .
O63 W19 O65 103.0(3) . .
O63 W19 O64 102.8(3) . .
O65 W19 O64 89.8(3) . .
O63 W19 O66 100.8(3) . .
O65 W19 O66 85.3(3) . .
O64 W19 O66 156.4(3) . .
O63 W19 O67 99.9(3) . .
O65 W19 O67 156.8(3) . .
O64 W19 O67 88.8(3) . .
O66 W19 O67 86.8(3) . .
O63 W19 O68 172.6(3) . .
O65 W19 O68 83.7(3) . .
O64 W19 O68 74.0(3) . .
O66 W19 O68 82.5(3) . .
O67 W19 O68 73.6(3) . .
O69 W20 O70 104.3(3) . .
O69 W20 O71 104.8(3) . .
O70 W20 O71 90.5(3) . .
O69 W20 O72 98.5(3) . .
O70 W20 O72 93.0(3) . .
O71 W20 O72 154.9(3) . .
O69 W20 O64 96.2(3) . .
O70 W20 O64 159.5(3) . .
O71 W20 O64 84.9(3) . .
O72 W20 O64 83.2(3) . .
O69 W20 O68 165.7(3) . .
O70 W20 O68 87.2(3) . .
O71 W20 O68 83.4(2) . .
O72 W20 O68 72.0(2) . .
O64 W20 O68 72.4(3) . .
O73 W21 O74 103.1(3) . .
O73 W21 O72 100.5(3) . .
O74 W21 O72 156.4(3) . .
O73 W21 O67 101.1(4) . .
O74 W21 O67 88.5(3) . .
O72 W21 O67 88.4(3) . .
O73 W21 O75 100.6(3) . .
O74 W21 O75 85.2(3) . .
O72 W21 O75 89.1(3) . .
O67 W21 O75 158.2(3) . .
O73 W21 O68 171.8(3) . .
O74 W21 O68 84.0(2) . .
O72 W21 O68 72.6(2) . .
O67 W21 O68 74.7(3) . .
O75 W21 O68 83.9(3) . .
O76 W22 O66 96.9(3) . .
O76 W22 O77 102.6(3) . .
O66 W22 O77 86.1(3) . .
O76 W22 O78 98.6(3) . .
O66 W22 O78 88.6(3) . .
O77 W22 O78 158.6(3) . .
O76 W22 O79 99.4(3) . .
O66 W22 O79 163.4(3) . .
O77 W22 O79 87.3(3) . .
O78 W22 O79 92.0(3) . .
O76 W22 O80 172.0(3) . .
O66 W22 O80 80.6(3) . .
O77 W22 O80 84.8(3) . .
O78 W22 O80 73.8(3) . .
O79 W22 O80 83.6(3) . .
O81 W23 O82 99.1(3) . .
O81 W23 O83 99.5(3) . .
O82 W23 O83 89.7(3) . .
O81 W23 O77 102.6(3) . .
O82 W23 O77 89.2(3) . .
O83 W23 O77 157.8(3) . .
O81 W23 O65 98.4(3) . .
O82 W23 O65 162.5(3) . .
O83 W23 O65 88.2(3) . .
O77 W23 O65 86.2(3) . .
O81 W23 O84 173.1(3) . .
O82 W23 O84 81.6(3) . .
O83 W23 O84 73.6(3) . .
O77 W23 O84 84.2(3) . .
O65 W23 O84 81.1(3) . .
O85 W24 O86 102.8(3) . .
O85 W24 O87 98.4(3) . .
O86 W24 O87 91.4(3) . .
O85 W24 O71 97.8(3) . .
O86 W24 O71 89.4(3) . .
O87 W24 O71 163.2(3) . .
O85 W24 O83 96.4(3) . .
O86 W24 O83 160.6(3) . .
O87 W24 O83 88.1(3) . .
O71 W24 O83 85.6(3) . .
O85 W24 O84 169.3(3) . .
O86 W24 O84 87.8(3) . .
O87 W24 O84 82.1(2) . .
O71 W24 O84 81.2(2) . .
O83 W24 O84 72.9(2) . .
O88 W25 O86 92.8(3) . .
O88 W25 O89 90.9(3) . .
O86 W25 O89 160.9(3) . .
O88 W25 O70 167.9(3) . .
O86 W25 O70 83.1(3) . .
O89 W25 O70 89.6(3) . .
O88 W25 O17 97.2(3) . .
O86 W25 O17 103.0(3) . .
O89 W25 O17 95.1(3) . .
O70 W25 O17 94.8(3) . .
O88 W25 O90 86.7(3) . .
O86 W25 O90 88.0(3) . .
O89 W25 O90 73.5(2) . .
O70 W25 O90 81.9(3) . .
O17 W25 O90 168.1(3) . .
O91 W26 O89 99.2(3) . .
O91 W26 O92 97.7(3) . .
O89 W26 O92 90.3(3) . .
O91 W26 O75 94.9(3) . .
O89 W26 O75 95.1(3) . .
O92 W26 O75 165.3(3) . .
O91 W26 O93 100.5(3) . .
O89 W26 O93 160.3(3) . .
O92 W26 O93 86.3(3) . .
O75 W26 O93 84.1(3) . .
O91 W26 O90 177.0(3) . .
O89 W26 O90 77.9(3) . .
O92 W26 O90 82.8(3) . .
O75 W26 O90 85.0(3) . .
O93 W26 O90 82.5(2) . .
O94 W27 O93 102.9(3) . .
O94 W27 O95 98.6(3) . .
O93 W27 O95 91.0(3) . .
O94 W27 O74 95.9(3) . .
O93 W27 O74 86.9(3) . .
O95 W27 O74 165.5(3) . .
O94 W27 O78 98.9(3) . .
O93 W27 O78 157.8(3) . .
O95 W27 O78 89.9(3) . .
O74 W27 O78 86.7(3) . .
O94 W27 O80 172.7(3) . .
O93 W27 O80 84.0(3) . .
O95 W27 O80 83.6(3) . .
O74 W27 O80 81.8(3) . .
O78 W27 O80 74.1(3) . .
O96 W28 O79 99.6(3) . .
O96 W28 O98 101.5(3) . .
O79 W28 O98 89.1(3) . .
O96 W28 O97 101.4(3) . .
O79 W28 O97 89.9(3) . .
O98 W28 O97 156.9(3) . .
O96 W28 O99 97.2(3) . .
O79 W28 O99 163.1(3) . .
O98 W28 O99 89.5(3) . .
O97 W28 O99 84.8(3) . .
O96 W28 O100 173.3(3) . .
O79 W28 O100 82.8(3) . .
O98 W28 O100 72.3(2) . .
O97 W28 O100 84.7(3) . .
O99 W28 O100 80.7(2) . .
O101 W29 O97 100.2(3) . .
O101 W29 O102 100.9(3) . .
O97 W29 O102 158.9(3) . .
O101 W29 O82 97.5(3) . .
O97 W29 O82 87.5(3) . .
O102 W29 O82 90.9(3) . .
O101 W29 O103 99.0(3) . .
O97 W29 O103 85.2(3) . .
O102 W29 O103 90.4(3) . .
O82 W29 O103 162.8(3) . .
O101 W29 O104 174.8(3) . .
O97 W29 O104 84.9(2) . .
O102 W29 O104 74.0(2) . .
O82 W29 O104 81.7(3) . .
O103 W29 O104 82.2(2) . .
O105 W30 O106 101.2(3) . .
O105 W30 O87 99.5(3) . .
O106 W30 O87 91.1(3) . .
O105 W30 O102 99.9(3) . .
O106 W30 O102 158.7(3) . .
O87 W30 O102 87.6(3) . .
O105 W30 O107 96.9(3) . .
O106 W30 O107 88.0(3) . .
O87 W30 O107 163.4(3) . .
O102 W30 O107 87.2(3) . .
O105 W30 O104 173.8(3) . .
O106 W30 O104 84.9(2) . .
O87 W30 O104 81.1(2) . .
O102 W30 O104 73.9(2) . .
O107 W30 O104 82.3(2) . .
O88 W31 O106 90.4(3) . .
O88 W31 O108 93.8(3) . .
O106 W31 O108 160.7(3) . .
O88 W31 O35 96.9(3) . .
O106 W31 O35 100.7(3) . .
O108 W31 O35 97.5(3) . .
O88 W31 O109 169.6(3) . .
O106 W31 O109 84.3(3) . .
O108 W31 O109 88.4(3) . .
O35 W31 O109 92.9(3) . .
O88 W31 O110 88.0(2) . .
O106 W31 O110 86.6(2) . .
O108 W31 O110 74.7(3) . .
O35 W31 O110 171.1(3) . .
O109 W31 O110 82.8(2) . .
O111 W32 O108 100.4(3) . .
O111 W32 O92 97.3(3) . .
O108 W32 O92 89.8(3) . .
O111 W32 O112 98.4(3) . .
O108 W32 O112 161.2(3) . .
O92 W32 O112 89.5(3) . .
O111 W32 O113 96.7(3) . .
O108 W32 O113 90.2(3) . .
O92 W32 O113 165.7(3) . .
O112 W32 O113 85.8(3) . .
O111 W32 O110 178.3(3) . .
O108 W32 O110 77.9(3) . .
O92 W32 O110 82.6(3) . .
O112 W32 O110 83.3(3) . .
O113 W32 O110 83.4(3) . .
O114 W33 O98 102.7(3) . .
O114 W33 O115 95.9(3) . .
O98 W33 O115 90.5(3) . .
O114 W33 O112 100.9(3) . .
O98 W33 O112 156.4(3) . .
O115 W33 O112 85.9(3) . .
O114 W33 O95 98.9(3) . .
O98 W33 O95 91.1(3) . .
O115 W33 O95 164.4(3) . .
O112 W33 O95 86.5(3) . .
O114 W33 O100 174.8(3) . .
O98 W33 O100 72.6(3) . .
O115 W33 O100 82.2(3) . .
O112 W33 O100 83.9(3) . .
O95 W33 O100 83.5(3) . .
O116 W34 O103 101.7(3) . .
O116 W34 O117 102.4(3) . .
O103 W34 O117 89.7(3) . .
O116 W34 O99 100.8(3) . .
O103 W34 O99 84.3(3) . .
O117 W34 O99 156.8(3) . .
O116 W34 O118 101.9(3) . .
O103 W34 O118 156.2(3) . .
O117 W34 O118 88.0(3) . .
O99 W34 O118 88.6(3) . .
O116 W34 O119 173.0(3) . .
O103 W34 O119 83.5(2) . .
O117 W34 O119 72.7(2) . .
O99 W34 O119 84.4(2) . .
O118 W34 O119 73.2(3) . .
O120 W35 O109 103.5(3) . .
O120 W35 O107 101.4(3) . .
O109 W35 O107 90.5(3) . .
O120 W35 O121 99.8(3) . .
O109 W35 O121 91.2(3) . .
O107 W35 O121 157.7(3) . .
O120 W35 O117 98.2(3) . .
O109 W35 O117 158.2(3) . .
O107 W35 O117 87.9(3) . .
O121 W35 O117 82.4(3) . .
O120 W35 O119 167.9(3) . .
O109 W35 O119 86.1(2) . .
O107 W35 O119 85.6(3) . .
O121 W35 O119 72.3(3) . .
O117 W35 O119 72.1(2) . .
O122 W36 O121 101.0(3) . .
O122 W36 O118 100.7(3) . .
O121 W36 O118 87.3(3) . .
O122 W36 O113 103.5(3) . .
O121 W36 O113 89.8(3) . .
O118 W36 O113 155.7(3) . .
O122 W36 O115 102.8(3) . .
O121 W36 O115 156.2(3) . .
O118 W36 O115 87.4(3) . .
O113 W36 O115 85.7(3) . .
O122 W36 O119 170.7(3) . .
O121 W36 O119 72.2(3) . .
O118 W36 O119 73.0(3) . .
O113 W36 O119 83.1(3) . .
O115 W36 O119 84.1(3) . .
N4 Cu1 N1 96.5(4) . .
N4 Cu1 N2 178.3(5) . .
N1 Cu1 N2 84.2(4) . .
N4 Cu1 N3 83.5(4) . .
N1 Cu1 N3 179.5(4) . .
N2 Cu1 N3 95.7(4) . .
N4 Cu1 O105 91.9(3) . .
N1 Cu1 O105 86.0(3) . .
N2 Cu1 O105 89.7(4) . .
N3 Cu1 O105 94.5(3) . .
N4 Cu1 O40 90.0(3) . .
N1 Cu1 O40 88.7(3) . .
N2 Cu1 O40 88.5(4) . .
N3 Cu1 O40 90.7(3) . .
O105 Cu1 O40 174.6(2) . .
N8 Cu2 N6 178.3(4) . .
N8 Cu2 N5 97.6(4) . .
N6 Cu2 N5 82.6(4) . .
N8 Cu2 N7 83.9(4) . .
N6 Cu2 N7 95.7(4) . .
N5 Cu2 N7 173.2(4) . .
N8 Cu2 O1W 95.3(4) . .
N6 Cu2 O1W 86.4(3) . .
N5 Cu2 O1W 93.2(3) . .
N7 Cu2 O1W 93.3(3) . .
N8 Cu2 O44 91.1(3) . .
N6 Cu2 O44 87.2(3) . .
N5 Cu2 O44 90.6(3) . .
N7 Cu2 O44 82.7(3) . .
O1W Cu2 O44 172.1(3) . .
N9 Cu3 N12 174.0(4) . .
N9 Cu3 N11 93.2(4) . .
N12 Cu3 N11 84.9(4) . .
N9 Cu3 N10 85.0(4) . .
N12 Cu3 N10 96.0(4) . .
N11 Cu3 N10 171.2(4) . .
N9 Cu3 O2W 94.5(3) . .
N12 Cu3 O2W 91.3(3) . .
N11 Cu3 O2W 93.4(4) . .
N10 Cu3 O2W 95.4(4) . .
N9 Cu3 O78 99.0(3) . .
N12 Cu3 O78 75.7(3) . .
N11 Cu3 O78 97.9(3) . .
N10 Cu3 O78 73.9(3) . .
O2W Cu3 O78 161.9(3) . .
N15 Cu4 N13 176.0(4) . .
N15 Cu4 N16 85.1(4) . .
N13 Cu4 N16 97.6(4) . .
N15 Cu4 N14 92.5(4) . .
N13 Cu4 N14 84.5(4) . .
N16 Cu4 N14 174.1(4) . .
N15 Cu4 O3W 97.2(4) . .
N13 Cu4 O3W 85.4(4) . .
N16 Cu4 O3W 95.7(4) . .
N14 Cu4 O3W 89.9(4) . .
N18 Cu5 N17 83.4(4) . .
N18 Cu5 N20 170.2(4) . .
N17 Cu5 N20 94.2(4) . .
N18 Cu5 N19 97.8(4) . .
N17 Cu5 N19 172.3(4) . .
N20 Cu5 N19 85.9(4) . .
N18 Cu5 O4W 92.5(3) . .
N17 Cu5 O4W 90.3(3) . .
N20 Cu5 O4W 97.0(3) . .
N19 Cu5 O4W 82.0(3) . .
N21 Cu6 N21 180.0(8) . 2_665
N21 Cu6 N22 84.0(5) . .
N21 Cu6 N22 96.0(5) 2_665 .
N21 Cu6 N22 96.0(5) . 2_665
N21 Cu6 N22 84.0(5) 2_665 2_665
N22 Cu6 N22 180.000(2) . 2_665
N21 Cu6 O5W 89.0(4) . 2_665
N21 Cu6 O5W 91.0(4) 2_665 2_665
N22 Cu6 O5W 89.0(4) . 2_665
N22 Cu6 O5W 91.0(4) 2_665 2_665
N21 Cu6 O5W 91.0(4) . .
N21 Cu6 O5W 89.0(4) 2_665 .
N22 Cu6 O5W 91.0(4) . .
N22 Cu6 O5W 89.0(4) 2_665 .
O5W Cu6 O5W 180.0(3) 2_665 .
O29 P1 O18 112.2(4) . .
O29 P1 O22 110.2(4) . .
O18 P1 O22 111.8(4) . .
O29 P1 O6 106.6(4) . .
O18 P1 O6 108.3(4) . .
O22 P1 O6 107.5(4) . .
O39 P2 O50 112.4(4) . .
O39 P2 O43 112.5(4) . .
O50 P2 O43 113.1(4) . .
O39 P2 O59 106.6(4) . .
O50 P2 O59 105.2(4) . .
O43 P2 O59 106.3(3) . .
O80 P3 O84 111.2(4) . .
O80 P3 O90 111.7(4) . .
O84 P3 O90 111.6(4) . .
O80 P3 O68 107.5(4) . .
O84 P3 O68 108.4(4) . .
O90 P3 O68 106.2(4) . .
O100 P4 O104 112.6(4) . .
O100 P4 O110 112.0(4) . .
O104 P4 O110 110.5(4) . .
O100 P4 O119 106.5(4) . .
O104 P4 O119 106.5(4) . .
O110 P4 O119 108.4(4) . .
W1 O2 W4 149.9(4) . .
W1 O3 W5 144.3(4) . .
W3 O4 W1 124.0(4) . .
W2 O5 W1 123.1(4) . .
P1 O6 W3 125.5(4) . .
P1 O6 W1 122.4(3) . .
W3 O6 W1 92.1(2) . .
P1 O6 W2 124.2(3) . .
W3 O6 W2 91.0(2) . .
W1 O6 W2 92.2(2) . .
W2 O8 W6 152.8(4) . .
W7 O9 W2 149.8(4) . .
W3 O10 W2 122.0(4) . .
W3 O12 W8 150.7(4) . .
W3 O13 W9 151.2(4) . .
W4 O14 W10 157.9(4) . .
W5 O15 W4 149.3(4) . .
W9 O16 W4 122.2(3) . .
W4 O17 W25 147.2(5) . .
P1 O18 W9 127.8(4) . .
P1 O18 W4 127.7(4) . .
W9 O18 W4 89.1(2) . .
W11 O20 W5 157.4(4) . .
W6 O21 W5 122.4(4) . .
P1 O22 W6 129.4(4) . .
P1 O22 W5 125.9(4) . .
W6 O22 W5 91.2(3) . .
W6 O24 W12 161.5(4) . .
W7 O25 W6 151.9(4) . .
W13 O27 W7 161.2(4) . .
W7 O28 W8 121.6(4) . .
P1 O29 W7 129.1(4) . .
P1 O29 W8 127.0(4) . .
W7 O29 W8 90.8(2) . .
W8 O31 W9 152.8(4) . .
W14 O32 W8 161.9(4) . .
W15 O34 W9 164.7(4) . .
W10 O35 W31 148.3(4) . .
W11 O36 W10 151.0(4) . .
W15 O37 W10 120.2(3) . .
W16 O38 W10 147.6(4) . .
P2 O39 W15 131.8(4) . .
P2 O39 W10 128.9(4) . .
W15 O39 W10 88.2(2) . .
W11 O40 Cu1 127.7(3) . .
W12 O41 W11 124.8(3) . .
W16 O42 W11 145.2(3) . .
P2 O43 W12 127.9(4) . .
P2 O43 W11 128.7(3) . .
W12 O43 W11 90.9(2) . .
W12 O44 Cu2 128.8(4) . .
W13 O45 W12 150.4(3) . .
W17 O46 W12 152.3(4) . .
W13 O48 W14 120.4(3) . .
W13 O49 W17 150.7(4) . .
P2 O50 W14 128.0(4) . .
P2 O50 W13 129.2(4) . .
W14 O50 W13 91.4(2) . .
W14 O52 W15 150.7(3) . .
W18 O53 W14 149.0(4) . .
W18 O55 W15 152.6(4) . .
W18 O57 W16 123.8(3) . .
W17 O58 W16 121.8(3) . .
P2 O59 W18 124.8(4) . .
P2 O59 W17 125.3(3) . .
W18 O59 W17 91.4(3) . .
P2 O59 W16 121.8(4) . .
W18 O59 W16 91.5(2) . .
W17 O59 W16 92.4(2) . .
W17 O61 W18 121.7(4) . .
W19 O64 W20 122.1(4) . .
W19 O65 W23 151.4(4) . .
W22 O66 W19 152.6(4) . .
W21 O67 W19 122.0(4) . .
P3 O68 W21 125.5(4) . .
P3 O68 W20 124.2(4) . .
W21 O68 W20 91.36(19) . .
P3 O68 W19 124.4(3) . .
W21 O68 W19 89.6(2) . .
W20 O68 W19 91.4(2) . .
W20 O70 W25 149.8(4) . .
W20 O71 W24 144.2(4) . .
W21 O72 W20 124.1(3) . .
W21 O74 W27 150.0(4) . .
W26 O75 W21 150.9(4) . .
W23 O77 W22 150.5(4) . .
W22 O78 W27 121.1(3) . .
W22 O78 Cu3 132.3(3) . .
W27 O78 Cu3 106.6(3) . .
W28 O79 W22 162.6(4) . .
P3 O80 W27 127.9(4) . .
P3 O80 W22 129.0(4) . .
W27 O80 W22 90.6(2) . .
W23 O82 W29 163.4(4) . .
W23 O83 W24 123.3(4) . .
P3 O84 W24 127.4(3) . .
P3 O84 W23 127.8(4) . .
W24 O84 W23 90.0(2) . .
W24 O86 W25 150.6(4) . .
W30 O87 W24 158.5(4) . .
W25 O88 W31 160.4(4) . .
W26 O89 W25 118.4(3) . .
P3 O90 W26 129.8(4) . .
P3 O90 W25 127.2(4) . .
W26 O90 W25 90.1(2) . .
W26 O92 W32 163.1(4) . .
W27 O93 W26 152.2(4) . .
W27 O95 W33 161.7(4) . .
W28 O97 W29 151.2(4) . .
W33 O98 W28 124.7(3) . .
W28 O99 W34 152.9(4) . .
P4 O100 W33 128.3(4) . .
P4 O100 W28 130.0(4) . .
W33 O100 W28 90.3(2) . .
W29 O102 W30 122.3(3) . .
W34 O103 W29 151.8(3) . .
P4 O104 W30 129.0(4) . .
P4 O104 W29 126.8(3) . .
W30 O104 W29 89.6(2) . .
W30 O105 Cu1 127.2(3) . .
W30 O106 W31 151.9(4) . .
W35 O107 W30 145.4(3) . .
W32 O108 W31 118.2(4) . .
W35 O109 W31 148.7(4) . .
P4 O110 W32 129.2(4) . .
P4 O110 W31 126.9(3) . .
W32 O110 W31 88.9(2) . .
W33 O112 W32 150.8(3) . .
W36 O113 W32 150.9(4) . .
W33 O115 W36 151.7(4) . .
W34 O117 W35 123.0(3) . .
W36 O118 W34 123.5(4) . .
P4 O119 W35 124.6(3) . .
P4 O119 W34 125.2(4) . .
W35 O119 W34 92.2(2) . .
P4 O119 W36 123.6(3) . .
W35 O119 W36 91.0(2) . .
W34 O119 W36 90.1(2) . .
W36 O121 W35 124.4(4) . .
Cu2 O1W H27A 98.3 . .
Cu2 O1W H27B 143.0 . .
H27A O1W H27B 107.7 . .
Cu3 O2W H28A 110.7 . .
Cu3 O2W H28B 126.9 . .
H28A O2W H28B 107.7 . .
Cu4 O3W H29A 136.4 . .
Cu4 O3W H29B 107.9 . .
H29A O3W H29B 107.7 . .
Cu5 O4W H30A 125.1 . .
Cu5 O4W H30B 120.6 . .
H30A O4W H30B 107.7 . .
Cu6 O5W H31A 119.3 . .
Cu6 O5W H31B 106.5 . .
H31A O5W H31B 107.7 . .
H32A O6W H32B 110.2 . .
H33A O7W H33B 110.1 . .
H34A O8W H34B 110.2 . .
H35A O9W H35B 107.7 . .
H36A O10W H36B 107.1 . .
H37A O11W H37B 110.2 . .
H38A O12W H38B 108.4 . .
H39A O13W H39B 110.2 . .
H40A O14W H40B 108.8 . .
H41A O15W H41B 107.7 . .
H42A O16W H42B 101.4 . .
H43A O17W H43B 106.8 . .
H44A O18W H44B 120.5 . .
H45A O19W H45B 112.5 . .
H46A O20W H46B 107.7 . .
H47A O21W H47B 110.2 . .
H48A O22W H48B 114.9 . .
C1 N1 Cu1 113.0(8) . .
C1 N1 H1C 109.0 . .
Cu1 N1 H1C 109.0 . .
C1 N1 H1D 109.0 . .
Cu1 N1 H1D 109.0 . .
H1C N1 H1D 107.8 . .
C2 N2 Cu1 110.7(7) . .
C2 N2 H2C 109.5 . .
Cu1 N2 H2C 109.5 . .
C2 N2 H2D 109.5 . .
Cu1 N2 H2D 109.5 . .
H2C N2 H2D 108.1 . .
C3 N3 Cu1 111.1(7) . .
C3 N3 H3C 109.4 . .
Cu1 N3 H3C 109.4 . .
C3 N3 H3D 109.4 . .
Cu1 N3 H3D 109.4 . .
H3C N3 H3D 108.0 . .
C4 N4 Cu1 111.9(6) . .
C4 N4 H4C 109.2 . .
Cu1 N4 H4C 109.2 . .
C4 N4 H4D 109.2 . .
Cu1 N4 H4D 109.2 . .
H4C N4 H4D 107.9 . .
C5 N5 Cu2 108.0(7) . .
C5 N5 H5C 110.1 . .
Cu2 N5 H5C 110.1 . .
C5 N5 H5D 110.1 . .
Cu2 N5 H5D 110.1 . .
H5C N5 H5D 108.4 . .
C6 N6 Cu2 110.8(8) . .
C6 N6 H6C 109.5 . .
Cu2 N6 H6C 109.5 . .
C6 N6 H6D 109.5 . .
Cu2 N6 H6D 109.5 . .
H6C N6 H6D 108.1 . .
C7 N7 Cu2 114.2(8) . .
C7 N7 H7C 108.7 . .
Cu2 N7 H7C 108.7 . .
C7 N7 H7D 108.7 . .
Cu2 N7 H7D 108.7 . .
H7C N7 H7D 107.6 . .
C8 N8 Cu2 109.5(8) . .
C8 N8 H8C 109.8 . .
Cu2 N8 H8C 109.8 . .
C8 N8 H8D 109.8 . .
Cu2 N8 H8D 109.8 . .
H8C N8 H8D 108.2 . .
C9 N9 Cu3 112.6(9) . .
C9 N9 H9C 109.1 . .
Cu3 N9 H9C 109.1 . .
C9 N9 H9D 109.1 . .
Cu3 N9 H9D 109.1 . .
H9C N9 H9D 107.8 . .
C10 N10 Cu3 115.4(10) . .
C10 N10 H10C 108.4 . .
Cu3 N10 H10C 108.4 . .
C10 N10 H10D 108.4 . .
Cu3 N10 H10D 108.4 . .
H10C N10 H10D 107.5 . .
C11 N11 Cu3 106.6(8) . .
C11 N11 H11C 110.4 . .
Cu3 N11 H11C 110.4 . .
C11 N11 H11D 110.4 . .
Cu3 N11 H11D 110.4 . .
H11C N11 H11D 108.6 . .
C12 N12 Cu3 109.0(7) . .
C12 N12 H12C 109.9 . .
Cu3 N12 H12C 109.9 . .
C12 N12 H12D 109.9 . .
Cu3 N12 H12D 109.9 . .
H12C N12 H12D 108.3 . .
C13 N13 Cu4 114.9(7) . .
C13 N13 H13C 108.5 . .
Cu4 N13 H13C 108.5 . .
C13 N13 H13D 108.5 . .
Cu4 N13 H13D 108.5 . .
H13C N13 H13D 107.5 . .
C14 N14 Cu4 108.9(6) . .
C14 N14 H14C 109.9 . .
Cu4 N14 H14C 109.9 . .
C14 N14 H14D 109.9 . .
Cu4 N14 H14D 109.9 . .
H14C N14 H14D 108.3 . .
C15 N15 Cu4 114.4(8) . .
C15 N15 H15C 108.7 . .
Cu4 N15 H15C 108.7 . .
C15 N15 H15D 108.7 . .
Cu4 N15 H15D 108.7 . .
H15C N15 H15D 107.6 . .
C16 N16 Cu4 106.2(6) . .
C16 N16 H16C 110.5 . .
Cu4 N16 H16C 110.5 . .
C16 N16 H16D 110.5 . .
Cu4 N16 H16D 110.5 . .
H16C N16 H16D 108.7 . .
C17 N17 Cu5 112.0(7) . .
C17 N17 H17C 109.2 . .
Cu5 N17 H17C 109.2 . .
C17 N17 H17D 109.2 . .
Cu5 N17 H17D 109.2 . .
H17C N17 H17D 107.9 . .
C18 N18 Cu5 107.3(9) . .
C18 N18 H18C 110.3 . .
Cu5 N18 H18C 110.3 . .
C18 N18 H18D 110.3 . .
Cu5 N18 H18D 110.3 . .
H18C N18 H18D 108.5 . .
C19 N19 Cu5 112.5(7) . .
C19 N19 H19C 109.1 . .
Cu5 N19 H19C 109.1 . .
C19 N19 H19D 109.1 . .
Cu5 N19 H19D 109.1 . .
H19C N19 H19D 107.8 . .
C20 N20 Cu5 110.6(6) . .
C20 N20 H20C 109.5 . .
Cu5 N20 H20C 109.5 . .
C20 N20 H20D 109.5 . .
Cu5 N20 H20D 109.5 . .
H20C N20 H20D 108.1 . .
C21 N21 Cu6 106.4(8) . .
C21 N21 H21C 110.4 . .
Cu6 N21 H21C 110.4 . .
C21 N21 H21D 110.4 . .
Cu6 N21 H21D 110.4 . .
H21C N21 H21D 108.6 . .
C22 N22 Cu6 107.5(9) . .
C22 N22 H22C 110.2 . .
Cu6 N22 H22C 110.2 . .
C22 N22 H22D 110.2 . .
Cu6 N22 H22D 110.2 . .
H22C N22 H22D 108.5 . .
C23 N23 H23C 111.8 . .
C23 N23 H23D 108.5 . .
H23C N23 H23D 109.5 . .
C24 N24 H24C 106.8 . .
C24 N24 H24D 108.3 . .
H24C N24 H24D 109.8 . .
C25 N25 H25C 108.9 . .
C25 N25 H25D 110.4 . .
H25C N25 H25D 109.5 . .
C25 N25 H25E 108.7 . .
H25C N25 H25E 109.7 . .
H25D N25 H25E 109.7 . .
C26 N26 H26C 108.5 . .
C26 N26 H26D 109.6 . .
H26C N26 H26D 109.5 . .
N1 C1 C2 116.8(10) . .
N1 C1 H1A 108.1 . .
C2 C1 H1A 108.1 . .
N1 C1 H1B 108.1 . .
C2 C1 H1B 108.1 . .
H1A C1 H1B 107.3 . .
N2 C2 C1 111.7(9) . .
N2 C2 H2A 109.3 . .
C1 C2 H2A 109.3 . .
N2 C2 H2B 109.3 . .
C1 C2 H2B 109.3 . .
H2A C2 H2B 107.9 . .
N3 C3 C4 109.7(8) . .
N3 C3 H3A 109.7 . .
C4 C3 H3A 109.7 . .
N3 C3 H3B 109.7 . .
C4 C3 H3B 109.7 . .
H3A C3 H3B 108.2 . .
N4 C4 C3 112.6(8) . .
N4 C4 H4A 109.1 . .
C3 C4 H4A 109.1 . .
N4 C4 H4B 109.1 . .
C3 C4 H4B 109.1 . .
H4A C4 H4B 107.8 . .
N5 C5 C6 112.7(10) . .
N5 C5 H5A 109.0 . .
C6 C5 H5A 109.0 . .
N5 C5 H5B 109.0 . .
C6 C5 H5B 109.0 . .
H5A C5 H5B 107.8 . .
N6 C6 C5 106.7(11) . .
N6 C6 H6A 110.4 . .
C5 C6 H6A 110.4 . .
N6 C6 H6B 110.4 . .
C5 C6 H6B 110.4 . .
H6A C6 H6B 108.6 . .
N7 C7 C8 109.9(10) . .
N7 C7 H7A 109.7 . .
C8 C7 H7A 109.7 . .
N7 C7 H7B 109.7 . .
C8 C7 H7B 109.7 . .
H7A C7 H7B 108.2 . .
N8 C8 C7 115.6(12) . .
N8 C8 H8A 108.4 . .
C7 C8 H8A 108.4 . .
N8 C8 H8B 108.4 . .
C7 C8 H8B 108.4 . .
H8A C8 H8B 107.5 . .
N9 C9 C10 115.9(12) . .
N9 C9 H9A 108.3 . .
C10 C9 H9A 108.3 . .
N9 C9 H9B 108.3 . .
C10 C9 H9B 108.3 . .
H9A C9 H9B 107.4 . .
N10 C10 C9 106.8(13) . .
N10 C10 H10A 110.4 . .
C9 C10 H10A 110.4 . .
N10 C10 H10B 110.4 . .
C9 C10 H10B 110.4 . .
H10A C10 H10B 108.6 . .
C12 C11 N11 109.5(10) . .
C12 C11 H11A 109.8 . .
N11 C11 H11A 109.8 . .
C12 C11 H11B 109.8 . .
N11 C11 H11B 109.8 . .
H11A C11 H11B 108.2 . .
N12 C12 C11 110.2(10) . .
N12 C12 H12A 109.6 . .
C11 C12 H12A 109.6 . .
N12 C12 H12B 109.6 . .
C11 C12 H12B 109.6 . .
H12A C12 H12B 108.1 . .
N13 C13 C14 110.1(8) . .
N13 C13 H13A 109.6 . .
C14 C13 H13A 109.6 . .
N13 C13 H13B 109.6 . .
C14 C13 H13B 109.6 . .
H13A C13 H13B 108.2 . .
N14 C14 C13 118.1(8) . .
N14 C14 H14A 107.8 . .
C13 C14 H14A 107.8 . .
N14 C14 H14B 107.8 . .
C13 C14 H14B 107.8 . .
H14A C14 H14B 107.1 . .
N15 C15 C16 107.8(9) . .
N15 C15 H15A 110.1 . .
C16 C15 H15A 110.1 . .
N15 C15 H15B 110.1 . .
C16 C15 H15B 110.1 . .
H15A C15 H15B 108.5 . .
N16 C16 C15 120.3(10) . .
N16 C16 H16A 107.2 . .
C15 C16 H16A 107.2 . .
N16 C16 H16B 107.2 . .
C15 C16 H16B 107.2 . .
H16A C16 H16B 106.9 . .
C18 C17 N17 105.0(10) . .
C18 C17 H17A 110.7 . .
N17 C17 H17A 110.7 . .
C18 C17 H17B 110.7 . .
N17 C17 H17B 110.7 . .
H17A C17 H17B 108.8 . .
C17 C18 N18 112.0(11) . .
C17 C18 H18A 109.2 . .
N18 C18 H18A 109.2 . .
C17 C18 H18B 109.2 . .
N18 C18 H18B 109.2 . .
H18A C18 H18B 107.9 . .
N19 C19 C20 118.3(10) . .
N19 C19 H19A 107.7 . .
C20 C19 H19A 107.7 . .
N19 C19 H19B 107.7 . .
C20 C19 H19B 107.7 . .
H19A C19 H19B 107.1 . .
C19 C20 N20 111.5(10) . .
C19 C20 H20A 109.3 . .
N20 C20 H20A 109.3 . .
C19 C20 H20B 109.3 . .
N20 C20 H20B 109.3 . .
H20A C20 H20B 108.0 . .
C22 C21 N21 113.5(12) . .
C22 C21 H21A 108.9 . .
N21 C21 H21A 108.9 . .
C22 C21 H21B 108.9 . .
N21 C21 H21B 108.9 . .
H21A C21 H21B 107.7 . .
C21 C22 N22 108.9(13) . .
C21 C22 H22A 109.9 . .
N22 C22 H22A 109.9 . .
C21 C22 H22B 109.9 . .
N22 C22 H22B 109.9 . .
H22A C22 H22B 108.3 . .
C24 C23 N23 111.6(6) . .
C24 C23 H23A 109.3 . .
N23 C23 H23A 109.3 . .
C24 C23 H23B 109.3 . .
N23 C23 H23B 109.3 . .
H23A C23 H23B 108.0 . .
N24 C24 C23 109.3(8) . .
N24 C24 H24A 109.8 . .
C23 C24 H24A 109.8 . .
N24 C24 H24B 109.8 . .
C23 C24 H24B 109.8 . .
H24A C24 H24B 108.3 . .
N25 C25 C26 115.0(11) . .
N25 C25 H25A 108.5 . .
C26 C25 H25A 108.5 . .
N25 C25 H25B 108.5 . .
C26 C25 H25B 108.5 . .
H25A C25 H25B 107.5 . .
N26 C26 C25 118.5(14) . .
N26 C26 H26A 107.7 . .
C25 C26 H26A 107.7 . .
N26 C26 H26B 107.7 . .
C25 C26 H26B 107.7 . .
H26A C26 H26B 107.1 . .

loop_
_geom_bond_atom_site_label_1
_geom_bond_atom_site_label_2
_geom_bond_distance
_geom_bond_site_symmetry_2
W1 O1 1.703(8) .
W1 O2 1.751(7) .
W1 O3 1.916(6) .
W1 O4 1.924(7) .
W1 O5 2.006(7) .
W1 O6 2.369(7) .
W2 O7 1.724(7) .
W2 O5 1.881(8) .
W2 O8 1.887(6) .
W2 O9 1.942(8) .
W2 O10 1.952(7) .
W2 O6 2.377(6) .
W3 O11 1.721(7) .
W3 O12 1.879(7) .
W3 O10 1.893(7) .
W3 O13 1.910(6) .
W3 O4 1.913(8) .
W3 O6 2.339(6) .
W4 O14 1.830(6) .
W4 O15 1.943(7) .
W4 O16 1.944(7) .
W4 O17 1.956(9) .
W4 O2 2.069(7) .
W4 O18 2.405(7) .
W5 O19 1.691(8) .
W5 O15 1.803(7) .
W5 O20 1.928(7) .
W5 O3 1.932(6) .
W5 O21 1.966(6) .
W5 O22 2.392(7) .
W6 O23 1.712(7) .
W6 O24 1.900(6) .
W6 O21 1.905(7) .
W6 O25 1.932(8) .
W6 O8 1.938(6) .
W6 O22 2.355(7) .
W7 O26 1.692(7) .
W7 O25 1.854(7) .
W7 O9 1.899(7) .
W7 O28 1.907(7) .
W7 O27 1.948(7) .
W7 O29 2.357(6) .
W8 O30 1.699(8) .
W8 O31 1.845(7) .
W8 O32 1.905(7) .
W8 O12 1.949(7) .
W8 O28 1.960(7) .
W8 O29 2.383(7) .
W9 O33 1.729(7) .
W9 O16 1.850(7) .
W9 O13 1.916(6) .
W9 O34 1.929(7) .
W9 O31 1.952(7) .
W9 O18 2.331(7) .
W10 O14 1.855(6) .
W10 O36 1.947(7) .
W10 O35 1.955(7) .
W10 O37 1.966(7) .
W10 O38 2.055(6) .
W10 O39 2.384(6) .
W11 O40 1.711(7) .
W11 O36 1.815(6) .
W11 O20 1.894(7) .
W11 O41 1.944(6) .
W11 O42 1.946(6) .
W11 O43 2.378(6) .
W12 O44 1.723(7) .
W12 O41 1.878(6) .
W12 O24 1.909(7) .
W12 O46 1.914(7) .
W12 O45 1.933(6) .
W12 O43 2.374(6) .
W13 O47 1.701(7) .
W13 O27 1.862(6) .
W13 O45 1.884(7) .
W13 O48 1.891(7) .
W13 O49 1.922(6) .
W13 O50 2.349(6) .
W14 O51 1.710(7) .
W14 O52 1.877(6) .
W14 O32 1.882(6) .
W14 O53 1.932(6) .
W14 O48 1.983(6) .
W14 O50 2.345(7) .
W15 O54 1.753(6) .
W15 O37 1.803(7) .
W15 O34 1.884(7) .
W15 O55 1.943(6) .
W15 O52 1.949(6) .
W15 O39 2.311(7) .
W16 O56 1.719(6) .
W16 O38 1.779(6) .
W16 O42 1.885(7) .
W16 O57 1.942(7) .
W16 O58 2.028(7) .
W16 O59 2.393(6) .
W17 O60 1.729(7) .
W17 O58 1.900(6) .
W17 O61 1.904(8) .
W17 O46 1.905(7) .
W17 O49 1.924(6) .
W17 O59 2.363(7) .
W18 O62 1.688(8) .
W18 O55 1.894(6) .
W18 O53 1.907(6) .
W18 O57 1.911(6) .
W18 O61 1.960(7) .
W18 O59 2.352(7) .
W19 O63 1.724(8) .
W19 O65 1.891(6) .
W19 O64 1.891(7) .
W19 O66 1.924(7) .
W19 O67 1.940(8) .
W19 O68 2.410(7) .
W20 O69 1.698(7) .
W20 O70 1.803(8) .
W20 O71 1.877(6) .
W20 O72 1.946(7) .
W20 O64 2.029(8) .
W20 O68 2.383(6) .
W21 O73 1.757(7) .
W21 O74 1.908(6) .
W21 O72 1.911(7) .
W21 O67 1.919(9) .
W21 O75 1.930(8) .
W21 O68 2.381(6) .
W22 O76 1.732(7) .
W22 O66 1.897(7) .
W22 O77 1.905(7) .
W22 O78 1.922(7) .
W22 O79 1.935(7) .
W22 O80 2.374(7) .
W23 O81 1.707(7) .
W23 O82 1.867(7) .
W23 O83 1.890(6) .
W23 O77 1.896(7) .
W23 O65 1.945(6) .
W23 O84 2.411(7) .
W24 O85 1.704(7) .
W24 O86 1.831(7) .
W24 O87 1.908(6) .
W24 O71 1.962(6) .
W24 O83 1.969(7) .
W24 O84 2.389(6) .
W25 O88 1.826(7) .
W25 O86 1.907(7) .
W25 O89 1.964(7) .
W25 O70 2.014(7) .
W25 O17 2.029(8) .
W25 O90 2.385(6) .
W26 O91 1.721(7) .
W26 O89 1.874(7) .
W26 O92 1.896(7) .
W26 O75 1.902(7) .
W26 O93 1.959(6) .
W26 O90 2.272(7) .
W27 O94 1.722(7) .
W27 O93 1.838(7) .
W27 O95 1.870(6) .
W27 O74 1.915(6) .
W27 O78 1.937(7) .
W27 O80 2.352(7) .
W28 O96 1.707(7) .
W28 O79 1.867(7) .
W28 O98 1.888(7) .
W28 O97 1.899(7) .
W28 O99 1.900(7) .
W28 O100 2.366(6) .
W29 O101 1.723(7) .
W29 O97 1.908(6) .
W29 O102 1.914(6) .
W29 O82 1.922(7) .
W29 O103 1.927(6) .
W29 O104 2.398(6) .
W30 O105 1.737(6) .
W30 O106 1.828(6) .
W30 O87 1.899(7) .
W30 O102 1.935(7) .
W30 O107 1.980(7) .
W30 O104 2.388(6) .
W31 O88 1.856(6) .
W31 O106 1.931(7) .
W31 O108 1.946(7) .
W31 O35 1.976(7) .
W31 O109 2.007(6) .
W31 O110 2.374(6) .
W32 O111 1.710(7) .
W32 O108 1.868(7) .
W32 O92 1.911(6) .
W32 O112 1.914(6) .
W32 O113 1.940(6) .
W32 O110 2.299(7) .
W33 O114 1.715(8) .
W33 O98 1.888(6) .
W33 O115 1.903(7) .
W33 O112 1.908(6) .
W33 O95 1.915(7) .
W33 O100 2.353(7) .
W34 O116 1.720(6) .
W34 O103 1.900(7) .
W34 O117 1.911(7) .
W34 O99 1.917(7) .
W34 O118 1.939(8) .
W34 O119 2.369(6) .
W35 O120 1.704(7) .
W35 O109 1.827(6) .
W35 O107 1.863(7) .
W35 O121 1.950(7) .
W35 O117 1.965(7) .
W35 O119 2.358(6) .
W36 O122 1.734(7) .
W36 O121 1.889(7) .
W36 O118 1.898(7) .
W36 O113 1.899(6) .
W36 O115 1.915(7) .
W36 O119 2.404(7) .
Cu1 N4 1.986(9) .
Cu1 N1 1.991(11) .
Cu1 N2 2.003(10) .
Cu1 N3 2.016(10) .
Cu1 O105 2.580(7) .
Cu1 O40 2.683(7) .
Cu2 N8 2.023(11) .
Cu2 N6 2.027(11) .
Cu2 N5 2.042(9) .
Cu2 N7 2.059(9) .
Cu2 O1W 2.367(7) .
Cu2 O44 2.715(7) .
Cu3 N9 1.986(9) .
Cu3 N12 2.007(8) .
Cu3 N11 2.013(11) .
Cu3 N10 2.015(11) .
Cu3 O2W 2.386(8) .
Cu3 O78 2.937(6) .
Cu4 N15 1.939(11) .
Cu4 N13 1.971(10) .
Cu4 N16 2.016(10) .
Cu4 N14 2.016(10) .
Cu4 O3W 2.332(8) .
Cu5 N18 1.939(11) .
Cu5 N17 1.962(9) .
Cu5 N20 1.967(10) .
Cu5 N19 2.020(10) .
Cu5 O4W 2.429(7) .
Cu6 N21 1.995(10) .
Cu6 N21 1.995(10) 2_665
Cu6 N22 2.019(13) .
Cu6 N22 2.019(13) 2_665
Cu6 O5W 2.572(9) 2_665
Cu6 O5W 2.572(9) .
P1 O29 1.504(8) .
P1 O18 1.514(7) .
P1 O22 1.539(7) .
P1 O6 1.612(6) .
P2 O39 1.491(7) .
P2 O50 1.514(7) .
P2 O43 1.530(7) .
P2 O59 1.609(7) .
P3 O80 1.492(7) .
P3 O84 1.500(7) .
P3 O90 1.550(8) .
P3 O68 1.557(7) .
P4 O100 1.496(7) .
P4 O104 1.515(7) .
P4 O110 1.521(6) .
P4 O119 1.592(7) .
O1W H27A 0.8501 .
O1W H27B 0.8498 .
O2W H28A 0.8497 .
O2W H28B 0.8496 .
O3W H29A 0.8502 .
O3W H29B 0.8499 .
O4W H30A 0.8502 .
O4W H30B 0.8501 .
O5W H31A 0.8499 .
O5W H31B 0.8500 .
O6W H32A 0.8501 .
O6W H32B 0.8500 .
O7W H33A 0.8495 .
O7W H33B 0.8503 .
O8W H34A 0.8500 .
O8W H34B 0.8499 .
O9W H35A 0.8500 .
O9W H35B 0.8499 .
O10W H36A 0.8490 .
O10W H36B 0.8500 .
O11W H37A 0.8499 .
O11W H37B 0.8501 .
O12W H38A 0.9600 .
O12W H38B 0.8494 .
O13W H39A 0.8500 .
O13W H39B 0.8498 .
O14W H40A 0.8501 .
O14W H40B 0.9600 .
O15W H41A 0.8500 .
O15W H41B 0.8501 .
O16W H42A 0.8498 .
O16W H42B 0.8500 .
O17W H43A 0.8499 .
O17W H43B 0.8505 .
O18W H44A 0.8499 .
O18W H44B 0.8503 .
O19W H45A 0.8499 .
O19W H45B 0.8505 .
O20W H46A 0.8499 .
O20W H46B 0.8501 .
O21W H47A 0.8501 .
O21W H47B 0.8499 .
O22W H48A 0.8502 .
O22W H48B 0.8494 .
N1 C1 1.328(13) .
N1 H1C 0.9000 .
N1 H1D 0.9000 .
N2 C2 1.482(16) .
N2 H2C 0.9000 .
N2 H2D 0.9000 .
N3 C3 1.448(13) .
N3 H3C 0.9000 .
N3 H3D 0.9000 .
N4 C4 1.438(16) .
N4 H4C 0.9000 .
N4 H4D 0.9000 .
N5 C5 1.391(17) .
N5 H5C 0.9000 .
N5 H5D 0.9000 .
N6 C6 1.396(14) .
N6 H6C 0.9000 .
N6 H6D 0.9000 .
N7 C7 1.400(17) .
N7 H7C 0.9000 .
N7 H7D 0.9000 .
N8 C8 1.438(15) .
N8 H8C 0.9000 .
N8 H8D 0.9000 .
N9 C9 1.342(18) .
N9 H9C 0.9000 .
N9 H9D 0.9000 .
N10 C10 1.380(17) .
N10 H10C 0.9000 .
N10 H10D 0.9000 .
N11 C11 1.529(15) .
N11 H11C 0.9000 .
N11 H11D 0.9000 .
N12 C12 1.399(16) .
N12 H12C 0.9000 .
N12 H12D 0.9000 .
N13 C13 1.401(14) .
N13 H13C 0.9000 .
N13 H13D 0.9000 .
N14 C14 1.418(13) .
N14 H14C 0.9000 .
N14 H14D 0.9000 .
N15 C15 1.378(14) .
N15 H15C 0.9000 .
N15 H15D 0.9000 .
N16 C16 1.398(16) .
N16 H16C 0.9000 .
N16 H16D 0.9000 .
N17 C17 1.527(17) .
N17 H17C 0.9000 .
N17 H17D 0.9000 .
N18 C18 1.490(16) .
N18 H18C 0.9000 .
N18 H18D 0.9000 .
N19 C19 1.348(17) .
N19 H19C 0.9000 .
N19 H19D 0.9000 .
N20 C20 1.549(15) .
N20 H20C 0.9000 .
N20 H20D 0.9000 .
N21 C21 1.471(18) .
N21 H21C 0.9000 .
N21 H21D 0.9000 .
N22 C22 1.483(16) .
N22 H22C 0.9000 .
N22 H22D 0.9000 .
N23 C23 1.512(7) .
N23 H23C 0.8899 .
N23 H23D 0.8901 .
N24 C24 1.503(7) .
N24 H24C 0.9003 .
N24 H24D 0.8898 .
N25 C25 1.468(18) .
N25 H25C 0.8901 .
N25 H25D 0.8900 .
N25 H25E 0.9000 .
N26 C26 1.466(19) .
N26 H26C 0.8898 .
N26 H26D 0.8900 .
C1 C2 1.489(7) .
C1 H1A 0.9700 .
C1 H1B 0.9700 .
C2 H2A 0.9700 .
C2 H2B 0.9700 .
C3 C4 1.483(7) .
C3 H3A 0.9700 .
C3 H3B 0.9700 .
C4 H4A 0.9700 .
C4 H4B 0.9700 .
C5 C6 1.511(18) .
C5 H5A 0.9700 .
C5 H5B 0.9700 .
C6 H6A 0.9700 .
C6 H6B 0.9700 .
C7 C8 1.55(2) .
C7 H7A 0.9700 .
C7 H7B 0.9700 .
C8 H8A 0.9700 .
C8 H8B 0.9700 .
C9 C10 1.67(2) .
C9 H9A 0.9700 .
C9 H9B 0.9700 .
C10 H10A 0.9700 .
C10 H10B 0.9700 .
C11 C12 1.460(18) .
C11 H11A 0.9700 .
C11 H11B 0.9700 .
C12 H12A 0.9700 .
C12 H12B 0.9700 .
C13 C14 1.491(7) .
C13 H13A 0.9700 .
C13 H13B 0.9700 .
C14 H14A 0.9700 .
C14 H14B 0.9700 .
C15 C16 1.495(8) .
C15 H15A 0.9700 .
C15 H15B 0.9700 .
C16 H16A 0.9700 .
C16 H16B 0.9700 .
C17 C18 1.368(18) .
C17 H17A 0.9700 .
C17 H17B 0.9700 .
C18 H18A 0.9700 .
C18 H18B 0.9700 .
C19 C20 1.493(7) .
C19 H19A 0.9700 .
C19 H19B 0.9700 .
C20 H20A 0.9700 .
C20 H20B 0.9700 .
C21 C22 1.35(2) .
C21 H21A 0.9700 .
C21 H21B 0.9700 .
C22 H22A 0.9700 .
C22 H22B 0.9700 .
C23 C24 1.504(7) .
C23 H23A 0.9700 .
C23 H23B 0.9700 .
C24 H24A 0.9700 .
C24 H24B 0.9700 .
C25 C26 1.501(19) .
C25 H25A 0.9700 .
C25 H25B 0.9700 .
C26 H26A 0.9700 .
C26 H26B 0.9700 .

loop_
_geom_hbond_atom_site_label_D
_geom_hbond_atom_site_label_H
_geom_hbond_atom_site_label_A
_geom_hbond_distance_DH
_geom_hbond_distance_HA
_geom_hbond_distance_DA
_geom_hbond_angle_DHA
_geom_hbond_site_symmetry_A
O1W H27A O51 0.85 2.07 2.912(10) 171.0 1_455
O1W H27B O97 0.85 2.17 3.016(11) 171.1 1_465
O2W H28A O28 0.85 1.99 2.833(11) 173.9 1_645
O2W H28B O81 0.85 1.98 2.819(11) 168.4 1_655
O3W H29A O58 0.85 1.92 2.715(9) 154.4 2_666
O3W H29B O8W 0.85 2.21 2.982(14) 150.7 1_655
O4W H30A O48 0.85 1.97 2.798(11) 163.4 2_666
O4W H30B O101 0.85 1.95 2.797(10) 174.3 2_656
O5W H31A O3 0.85 2.16 3.001(12) 171.0 2_665
O5W H31B O11W 0.85 2.06 2.898(13) 168.0 2_665
O6W H32A O62 0.85 2.10 2.933(11) 167.5 2_666
O6W H32B O56 0.85 2.10 2.900(10) 155.9 .
O7W H33A O13W 0.85 2.16 2.856(15) 139.7 .
O7W H33B O102 0.85 2.57 3.286(11) 142.9 .
O8W H34A O122 0.85 2.44 3.113(15) 136.2 1_455
O8W H34A O60 0.85 2.51 3.106(12) 127.7 2_566
O8W H34B O6W 0.85 2.21 2.880(14) 135.8 .
O9W H35A O14W 0.85 1.74 2.561(12) 162.6 2_665
O9W H35B O18W 0.85 2.35 3.178(14) 164.6 1_445
O10W H36A O65 0.85 2.30 3.148(14) 179.2 .
O10W H36B N23 0.85 2.16 2.933(15) 151.9 2_665
O11W H37A O19 0.85 2.20 3.018(15) 161.8 .
O11W H37B O75 0.85 2.20 3.042(12) 173.4 1_455
O12W H38A O70 0.96 2.54 3.244(15) 130.2 .
O12W H38B O15W 0.85 2.23 3.078(19) 178.6 .
O13W H39B O114 0.85 1.99 2.842(14) 175.5 1_455
O14W H40A N24 0.85 1.82 2.55(2) 143.0 1_655
O15W H41A O89 0.85 2.18 2.802(9) 130.0 .
O15W H41A N25 0.85 2.59 3.189(11) 128.9 .
O15W H41B O33 0.85 2.46 3.279(10) 162.9 .
O16W H42A O122 0.85 2.14 2.949(14) 158.4 1_455
O17W H43A O7 0.85 2.27 3.101(17) 164.7 2_665
O17W H43B O2W 0.85 2.33 3.179(17) 179.4 1_455
O18W H44A O30 0.85 2.06 2.906(15) 179.4 .
O19W H45A O9W 0.85 2.51 3.353(17) 174.5 .
O19W H45B O21W 0.85 1.66 2.51(2) 172.6 .
O20W H46A O7 0.85 2.23 3.019(14) 155.2 2_665
O20W H46B O28 0.85 2.31 3.034(14) 142.7 1_545
O21W H47A O20W 0.85 2.13 2.79(2) 133.8 .
O21W H47B O10 0.85 2.08 2.914(16) 167.1 2_665
N2 H2C O36 0.90 2.16 3.009(14) 157.5 .
N2 H2D O106 0.90 2.12 2.964(12) 156.3 .
N3 H3C O35 0.90 2.41 2.994(12) 122.8 .
N4 H4C O111 0.90 2.18 3.070(11) 168.6 1_455
N4 H4D O114 0.90 2.23 3.089(13) 158.3 1_455
N5 H5C O76 0.90 2.39 3.120(11) 138.5 1_465
N5 H5D O45 0.90 2.34 3.149(11) 150.2 .
N7 H7C O51 0.90 2.29 3.126(11) 155.0 1_455
N7 H7D O54 0.90 2.15 3.046(12) 173.7 1_455
N8 H8D O96 0.90 2.12 2.976(13) 158.0 1_465
N9 H9C O85 0.90 2.45 3.107(14) 130.3 1_655
N9 H9C O94 0.90 2.24 2.958(13) 136.0 .
N9 H9D O10W 0.90 2.30 3.154(15) 158.6 1_655
N10 H10C O26 0.90 2.22 3.016(12) 147.7 1_645
N11 H11C O83 0.90 2.10 2.964(11) 160.0 1_655
N11 H11D O94 0.90 2.22 2.942(12) 136.8 .
N12 H12C O76 0.90 2.40 3.283(12) 168.6 .
N13 H13C O8W 0.90 2.17 3.052(14) 166.6 1_655
N13 H13D O111 0.90 2.08 2.951(13) 164.2 .
N14 H14C O54 0.90 2.11 2.981(11) 161.9 .
N14 H14D O6W 0.90 2.15 2.988(14) 153.8 2_666
N15 H15D O55 0.90 2.51 3.240(12) 138.2 .
N16 H16C O108 0.90 2.37 3.220(12) 157.4 .
N16 H16C O109 0.90 2.53 3.157(13) 127.2 .
N16 H16C O113 0.90 2.52 3.164(12) 128.6 .
N17 H17C O53 0.90 2.43 3.264(12) 154.6 2_666
N17 H17D O120 0.90 2.16 2.898(11) 138.5 .
N18 H18C O7W 0.90 2.27 3.125(14) 158.9 .
N18 H18D O7W 0.90 2.15 2.977(14) 152.8 2_656
N19 H19D O116 0.90 2.15 3.023(13) 164.6 .
N20 H20C O121 0.90 2.42 3.300(11) 164.2 .
N20 H20D O49 0.90 2.49 3.302(13) 150.6 2_666
N20 H20D O61 0.90 2.55 3.240(12) 133.7 2_666
N21 H21C O11W 0.90 2.26 3.148(15) 170.8 .
N21 H21D O1 0.90 2.08 2.911(14) 152.9 2_665
N22 H22C O69 0.90 2.34 3.205(14) 160.3 .
N22 H22D O1 0.90 2.28 3.072(14) 147.0 .
N23 H23C O5W 0.89 1.96 2.845(14) 169.7 2_665
N23 H23D O5 0.89 2.18 2.934(11) 142.3 .
N23 H23D O8 0.89 2.55 3.344(15) 149.3 .
N23 H23D O8 0.89 2.55 3.344(15) 149.3 .
N25 H25C O108 0.89 2.31 3.046(11) 140.4 .
N25 H25D O16 0.89 2.26 2.995(12) 139.6 .
N25 H25E O89 0.90 2.13 2.992(13) 160.1 .
N25 H25E O15W 0.90 2.60 3.189(11) 123.8 .
N26 H26C O21 0.89 2.22 3.052(13) 156.2 1_655
N26 H26D O91 0.89 2.07 2.925(14) 160.7 .
C1 H1B O94 0.97 2.54 3.374(14) 143.5 1_455
C1 H1A O91 0.97 2.41 3.204(10) 138.4 1_455
C2 H2B O19 0.97 2.58 3.381(12) 139.8 .
C2 H2A O85 0.97 2.42 3.317(13) 154.5 .
C3 H3B O120 0.97 2.43 3.146(11) 130.5 .
C6 H6B O23 0.97 2.42 3.172(14) 134.1 .
C12 H12A O47 0.97 2.49 3.234(14) 133.7 1_645
C15 H15B O57 0.97 2.37 3.284(12) 156.0 2_666
C16 H16B O109 0.97 2.47 3.137(13) 126.2 .
C25 H25A O111 0.97 2.41 3.331(14) 159.5 .
C26 H26A O33 0.97 2.52 3.228(17) 130.0 .
C26 H26B O41 0.97 2.28 3.152(18) 149.4 1_655
